data_7135196
loop_
_publ_author_name
'Chorbacher, Johannes'
'Hellinger, Anna'
'Klopf, Jonas'
'Friedrich, Alexandra'
'Helten, Holger'

_publ_section_title
;
 Thienyl flanked bis(aminoborane)s as inorganic-organic hybrid AIEgens.
;
_journal_issue 88
_journal_name_full 'Chemical communications (Cambridge, England)'
_journal_page_first 17149
_journal_page_last 17152
_journal_paper_doi 10.1039/d5cc04257g
_journal_volume 61
_journal_year 2025
_chemical_formula_moiety 'C44 H58 B2 N2 S2, 0.5(C6 H14)'
_chemical_formula_sum 'C47 H65 B2 N2 S2'
_chemical_formula_weight 743.75
_space_group_crystal_system triclinic
_space_group_IT_number 2
_space_group_name_Hall '-P 1'
_space_group_name_H-M_alt 'P -1'
_atom_sites_solution_hydrogens geom
_atom_sites_solution_primary dual
_atom_sites_solution_secondary difmap
_audit_creation_date 2025-07-25
_audit_creation_method 'CIF-fill 1.6i (K.Radacki, 2005-25)'
_audit_update_record
;
2025-07-25 deposited with the CCDC.	2025-10-01 downloaded from the CCDC.
;
_cell_angle_alpha 64.529(4)
_cell_angle_beta 80.521(4)
_cell_angle_gamma 79.824(4)
_cell_formula_units_Z 4
_cell_length_a 13.8574(8)
_cell_length_b 18.3602(7)
_cell_length_c 20.3029(8)
_cell_measurement_reflns_used 12889
_cell_measurement_temperature 100(2)
_cell_measurement_theta_max 67.3390
_cell_measurement_theta_min 2.6670
_cell_volume 4567.2(4)
_computing_cell_refinement 'CrysAlisPro 1.171.43.124a (Rigaku OD, 2024)'
_computing_data_collection
;
 CrysAlisPro system (CCD 44.111a 64-bit (release 13-05-2025))
;
_computing_data_reduction 'CrysAlisPro 1.171.43.124a (Rigaku OD, 2024)'
_computing_molecular_graphics 'ShelXLe (Huebschle et all, 2011)'
_computing_publication_material 'SHELXL-2019/2 (Sheldrick, 2019)'
_computing_structure_refinement 'SHELXL-2019/2 (Sheldrick, 2019)'
_computing_structure_solution 'SHELXT 2018/2 (Sheldrick, 2018)''
_diffrn_ambient_environment N~2~
_diffrn_ambient_temperature 100(2)
_diffrn_detector HPA
_diffrn_detector_area_resol_mean 10.0
_diffrn_detector_type 'HyPix Arc150'
_diffrn_measured_fraction_theta_full 0.976
_diffrn_measured_fraction_theta_max 0.973
_diffrn_measurement_details
;
 
 List of Runs (angles in degrees, time in seconds):
 --------------------------------------------------------------------------
  1  \w     11.00  79.00   0.50   22.00    --   58.52-112.00-133.00  136
  2  \w     11.00  79.00   0.50   22.00    --   58.52-112.00-133.00  136
  3  \w    -81.00 -12.00   0.50   22.00    --  -60.22 112.00 -40.00  138
  4  \w     23.00  92.00   0.50   22.00    --   71.31-112.00-133.00  138
  5  \w    -92.00 -28.00   0.50   22.00    --  -76.44 112.00 -40.00  128
  6  \w     36.00  93.00   0.50   22.00    --   81.31-112.00-133.00  114
  7  \w     16.00  66.00   0.50   22.00    --   58.52 -95.00 -90.00  100
  8  \w     16.00  55.00   0.50   22.00    --   58.52 -95.00  60.00   78
  9  \w     17.00  65.00   0.50   22.00    --   58.52 -95.00 150.00   96
 10  \w    -80.00 -55.00   0.50   22.00    --  -69.60 112.00 -40.00   50
 11  \w     67.00  92.00   0.50   22.00    --   71.31-112.00-133.00   50
 12  \w   -127.00 -41.00   0.50   22.00    --  -76.44 -15.00 120.00  172
 13  \w   -127.00 -42.00   0.50   22.00    --  -76.44 -15.00  60.00  170
 14  \w    -92.00 -28.00   0.50   22.00    --  -76.44 112.00 -90.00  128
 15  \w    -92.00 -28.00   0.50   22.00    --  -76.44 112.00  60.00  128
 16  \w   -105.00 -40.00   0.50   22.00    --  -76.44 -15.00 -30.00  130
 17  \w     38.00  89.00   0.50   22.00    --   81.31 -95.00 150.00  102
 18  \w     39.00  89.00   0.50   22.00    --   81.31 -95.00  30.00  100
 19  \w     38.00  89.00   0.50   22.00    --   81.31 -95.00-120.00  102
 20  \w     33.00  93.00   0.50   22.00    --   81.31-112.00  90.00  120
 21  \w     45.00 131.00   0.50   22.00    --   81.31  15.00 -60.00  172
 22  \w     39.00  93.00   0.50   22.00    --   81.31-112.00 -60.00  108
 23  \w     45.00 132.00   0.50   22.00    --   81.31  15.00  30.00  174
;
_diffrn_measurement_device 'four-circle diffractometer'
_diffrn_measurement_device_type 'Rigaku XtaLAB Synergy-R'
_diffrn_measurement_method '\w scans'
_diffrn_orient_matrix_type
;
 CrysAlisPro convention (1999,Acta A55,543-557)
;
_diffrn_orient_matrix_UB_11 0.1121249000
_diffrn_orient_matrix_UB_12 -0.0253820000
_diffrn_orient_matrix_UB_13 -0.0042300000
_diffrn_orient_matrix_UB_21 -0.0022500000
_diffrn_orient_matrix_UB_22 -0.0229996000
_diffrn_orient_matrix_UB_23 0.0826545000
_diffrn_orient_matrix_UB_31 -0.0175759000
_diffrn_orient_matrix_UB_32 -0.0871124000
_diffrn_orient_matrix_UB_33 0.0168955000
_diffrn_radiation_monochromator 'multi-layer mirror'
_diffrn_radiation_probe x-ray
_diffrn_radiation_type CuK\a
_diffrn_radiation_wavelength 1.54184
_diffrn_radiation_xray_symbol K-L~2,3~
_diffrn_reflns_av_R_equivalents 0.0392
_diffrn_reflns_av_unetI/netI 0.0589
_diffrn_reflns_Laue_measured_fraction_full 0.976
_diffrn_reflns_Laue_measured_fraction_max 0.973
_diffrn_reflns_limit_h_max 16
_diffrn_reflns_limit_h_min -16
_diffrn_reflns_limit_k_max 15
_diffrn_reflns_limit_k_min -21
_diffrn_reflns_limit_l_max 24
_diffrn_reflns_limit_l_min -24
_diffrn_reflns_number 51084
_diffrn_reflns_point_group_measured_fraction_full 0.976
_diffrn_reflns_point_group_measured_fraction_max 0.973
_diffrn_reflns_theta_full 67.684
_diffrn_reflns_theta_max 68.235
_diffrn_reflns_theta_min 2.685
_diffrn_source 'rotating-anode X-ray tube'
_diffrn_source_type 'PhotonJet-R X-ray Source'
_exptl_absorpt_coefficient_mu 1.282
_exptl_absorpt_correction_T_max 1.000
_exptl_absorpt_correction_T_min 0.838
_exptl_absorpt_correction_type gaussian
_exptl_absorpt_process_details
;
 CrysAlisPro 1.171.43.124a (Rigaku Oxford Diffraction, 2024) Numerical 
 absorption correction based on gaussian integration over a multifaceted 
 crystal model Empirical absorption correction using spherical harmonics, 
 implemented in SCALE3 ABSPACK scaling algorithm.
;
_exptl_crystal_colour colourless
_exptl_crystal_density_diffrn 1.082
_exptl_crystal_description plate
_exptl_crystal_F_000 1612
_exptl_crystal_preparation
;
 For data collection the crystal was immersed in a film of perfluoropolyether 
 oil, mounted on a polyimide loop and transferred to stream of cold nitrogen 
 (Oxford Cryostream 800).
;
_exptl_crystal_recrystallization_method 'Re-crystallisation from solvent: Hexane'
_exptl_crystal_size_max 0.150
_exptl_crystal_size_mid 0.090
_exptl_crystal_size_min 0.030
_refine_diff_density_max 0.637
_refine_diff_density_min -0.421
_refine_diff_density_rms 0.063
_refine_ls_extinction_method none
_refine_ls_goodness_of_fit_ref 1.343
_refine_ls_hydrogen_treatment constr
_refine_ls_matrix_type full
_refine_ls_number_parameters 1208
_refine_ls_number_reflns 16278
_refine_ls_number_restraints 2808
_refine_ls_restrained_S_all 1.390
_refine_ls_R_factor_all 0.2166
_refine_ls_R_factor_gt 0.1288
_refine_ls_shift/su_max 0.003
_refine_ls_shift/su_mean 0.000
_refine_ls_structure_factor_coef Fsqd
_refine_ls_weighting_details
;
 w=1/[\s^2^(Fo^2^)+(0.2000P)^2^] where P=(Fo^2^+2Fc^2^)/3
;
_refine_ls_weighting_scheme calc
_refine_ls_wR_factor_gt 0.3859
_refine_ls_wR_factor_ref 0.4420
_reflns_Friedel_coverage 0.000
_reflns_number_gt 6910
_reflns_number_total 16278
_reflns_threshold_expression 'I > 2\s(I)'
_cod_data_source_file d5cc04257g2.cif
_cod_data_source_block cmpnd_9
_cod_database_code 7135196
_shelx_shelxl_version_number 2019/2
_shelx_space_group_comment
;
 The symmetry employed for this shelxl refinement is uniquely defined by the 
 following loop, which should always be used as a source of symmetry 
 information in preference to the above space-group names. They are only 
 intended as comments.
;
_shelx_estimated_absorpt_t_min 0.831
_shelx_estimated_absorpt_t_max 0.963

loop_
_space_group_symop_operation_xyz
'x, y, z'
'-x, -y, -z'

loop_
_atom_site_label
_atom_site_type_symbol
_atom_site_fract_x
_atom_site_fract_y
_atom_site_fract_z
_atom_site_U_iso_or_equiv
_atom_site_adp_type
_atom_site_occupancy
_atom_site_site_symmetry_order
_atom_site_calc_flag
_atom_site_refinement_flags_posn
_atom_site_refinement_flags_adp
_atom_site_refinement_flags_occupancy
_atom_site_disorder_assembly
_atom_site_disorder_group
S1_9 S 0.9484(4) 0.2866(3) 0.7603(3) 0.0965(14) Uani 0.550(3) 1 d D U P A 1
C1_9 C 1.0101(9) 0.2300(7) 0.7156(7) 0.087(2) Uani 0.550(3) 1 d D U P A 1
H1_9 H 1.076320 0.205576 0.721923 0.104 Uiso 0.550(3) 1 calc R U P A 1
C2_9 C 0.9537(9) 0.2234(8) 0.6692(7) 0.087(2) Uani 0.550(3) 1 d D U P A 1
H2_9 H 0.975675 0.190416 0.642970 0.105 Uiso 0.550(3) 1 calc R U P A 1
C3_9 C 0.8599(9) 0.2700(7) 0.6639(7) 0.075(2) Uani 0.550(3) 1 d D U P A 1
H3_9 H 0.813561 0.275657 0.631891 0.090 Uiso 0.550(3) 1 calc R U P A 1
C4_9 C 0.8462(9) 0.3067(9) 0.7141(8) 0.077(2) Uani 0.550(3) 1 d D U P A 1
S1_16 S 0.9160(7) 0.3118(5) 0.7553(6) 0.147(3) Uani 0.450(3) 1 d D U P A 2
C1_16 C 1.0079(13) 0.2466(11) 0.7340(12) 0.141(4) Uani 0.450(3) 1 d D U P A 2
H1_16 H 1.071443 0.231217 0.750990 0.170 Uiso 0.450(3) 1 calc R U P A 2
C2_16 C 0.9748(16) 0.2199(13) 0.6884(13) 0.137(4) Uani 0.450(3) 1 d D U P A 2
H2_16 H 1.013089 0.182551 0.670648 0.164 Uiso 0.450(3) 1 calc R U P A 2
C3_16 C 0.8742(18) 0.2556(15) 0.6705(15) 0.130(4) Uani 0.450(3) 1 d D U P A 2
H3_16 H 0.840403 0.246038 0.638422 0.156 Uiso 0.450(3) 1 calc R U P A 2
C4_16 C 0.8347(16) 0.3049(17) 0.7060(16) 0.136(4) Uani 0.450(3) 1 d D U P A 2
C5A_1 C 0.5885(4) 0.4380(4) 0.6845(4) 0.0671(9) Uani 0.550(3) 1 d G U P A 1
C6A_1 C 0.5650(5) 0.4856(4) 0.7241(4) 0.0671(9) Uani 0.550(3) 1 d G U P A 1
H6A_1 H 0.606813 0.480278 0.758940 0.081 Uiso 0.550(3) 1 calc R U P A 1
C7A_1 C 0.4802(5) 0.5410(4) 0.7126(4) 0.0671(9) Uani 0.550(3) 1 d G U P A 1
H7A_1 H 0.464170 0.573556 0.739686 0.081 Uiso 0.550(3) 1 calc R U P A 1
C8A_1 C 0.4190(4) 0.5489(4) 0.6616(4) 0.0671(9) Uani 0.550(3) 1 d G U P A 1
C9A_1 C 0.4425(5) 0.5013(4) 0.6220(4) 0.0671(9) Uani 0.550(3) 1 d G U P A 1
H9A_1 H 0.400624 0.506635 0.587167 0.081 Uiso 0.550(3) 1 calc R U P A 1
C10A_1 C 0.5272(5) 0.4459(4) 0.6335(4) 0.0671(9) Uani 0.550(3) 1 d G U P A 1
H10A_1 H 0.543267 0.413357 0.606420 0.081 Uiso 0.550(3) 1 calc R U P A 1
C5B_1 C 0.5860(5) 0.4451(5) 0.7032(5) 0.0671(9) Uani 0.450(3) 1 d G U P A 2
C6B_1 C 0.5357(6) 0.4993(5) 0.7319(4) 0.0671(9) Uani 0.450(3) 1 d G U P A 2
H6B_1 H 0.561519 0.505695 0.769380 0.081 Uiso 0.450(3) 1 calc R U P A 2
C7B_1 C 0.4477(6) 0.5442(5) 0.7056(5) 0.0671(9) Uani 0.450(3) 1 d G U P A 2
H7B_1 H 0.413381 0.581272 0.725120 0.081 Uiso 0.450(3) 1 calc R U P A 2
C8B_1 C 0.4100(5) 0.5349(5) 0.6507(5) 0.0671(9) Uani 0.450(3) 1 d G U P A 2
C9B_1 C 0.4603(7) 0.4807(5) 0.6220(5) 0.0671(9) Uani 0.450(3) 1 d G U P A 2
H9B_1 H 0.434549 0.474377 0.584515 0.081 Uiso 0.450(3) 1 calc R U P A 2
C10B_1 C 0.5483(6) 0.4358(5) 0.6483(5) 0.0671(9) Uani 0.450(3) 1 d G U P A 2
H10B_1 H 0.582688 0.398800 0.628774 0.081 Uiso 0.450(3) 1 calc R U P A 2
N1A_1 N 0.6784(7) 0.3826(5) 0.6910(5) 0.0768(18) Uani 0.550(3) 1 d . U P A 1
H1A_1 H 0.685512 0.353100 0.665565 0.092 Uiso 0.550(3) 1 calc R U P A 1
B1A_1 B 0.7514(8) 0.3710(7) 0.7307(8) 0.077(2) Uani 0.550(3) 1 d . U P A 1
N2A_1 N 0.2561(7) 0.6186(5) 0.6062(5) 0.0737(17) Uani 0.550(3) 1 d . U P A 1
H2A_1 H 0.267027 0.580888 0.589043 0.088 Uiso 0.550(3) 1 calc R U P A 1
B2A_1 B 0.3246(11) 0.6167(7) 0.6477(7) 0.0727(19) Uani 0.550(3) 1 d . U P A 1
N1B_1 N 0.7476(10) 0.3452(6) 0.6973(6) 0.079(2) Uani 0.450(3) 1 d . U P A 2
H1B_1 H 0.715468 0.338834 0.666542 0.095 Uiso 0.450(3) 1 calc R U P A 2
B1B_1 B 0.6957(10) 0.3976(8) 0.7288(10) 0.079(2) Uani 0.450(3) 1 d . U P A 2
N2B_1 N 0.3232(8) 0.5797(6) 0.6249(5) 0.0705(18) Uani 0.450(3) 1 d . U P A 2
H2B_1 H 0.299659 0.561644 0.597819 0.085 Uiso 0.450(3) 1 calc R U P A 2
B2B_1 B 0.2609(13) 0.6482(9) 0.6308(8) 0.0705(19) Uani 0.450(3) 1 d . U P A 2
S1_10 S 0.1370(5) 0.7528(3) 0.6091(3) 0.1283(16) Uani 0.550(3) 1 d D U P A 1
C1_10 C 0.1701(14) 0.6731(9) 0.5871(10) 0.109(3) Uani 0.550(3) 1 d D U P A 1
C2_10 C 0.1123(12) 0.6617(8) 0.5422(9) 0.104(3) Uani 0.550(3) 1 d D U P A 1
H2_10 H 0.122875 0.619810 0.525203 0.124 Uiso 0.550(3) 1 calc R U P A 1
C3_10 C 0.0309(11) 0.7296(9) 0.5273(9) 0.119(3) Uani 0.550(3) 1 d D U P A 1
H3_10 H -0.018577 0.738368 0.496571 0.142 Uiso 0.550(3) 1 calc R U P A 1
C4_10 C 0.0339(11) 0.7779(9) 0.5618(8) 0.127(3) Uani 0.550(3) 1 d D U P A 1
H4_10 H -0.015622 0.821458 0.560255 0.152 Uiso 0.550(3) 1 calc R U P A 1
S1_11 S 0.0905(4) 0.7576(3) 0.5872(3) 0.0945(14) Uani 0.450(3) 1 d D U P A 2
C1_11 C 0.1669(11) 0.6766(8) 0.5836(9) 0.071(2) Uani 0.450(3) 1 d D U P A 2
C2_11 C 0.1344(9) 0.6425(7) 0.5365(8) 0.060(2) Uani 0.450(3) 1 d D U P A 2
H2_11 H 0.167188 0.598769 0.524981 0.072 Uiso 0.450(3) 1 calc R U P A 2
C3_11 C 0.0447(9) 0.6896(7) 0.5132(7) 0.073(2) Uani 0.450(3) 1 d D U P A 2
H3_11 H 0.007065 0.678357 0.484299 0.088 Uiso 0.450(3) 1 calc R U P A 2
C4_11 C 0.0130(10) 0.7545(8) 0.5346(8) 0.078(2) Uani 0.450(3) 1 d D U P A 2
H4_11 H -0.044981 0.791451 0.520737 0.093 Uiso 0.450(3) 1 calc R U P A 2
C1A_2 C 0.7701(5) 0.3992(6) 0.7896(5) 0.0901(6) Uani 0.550(3) 1 d G U P A 1
C2A_2 C 0.7435(7) 0.3560(5) 0.8639(6) 0.0901(6) Uani 0.550(3) 1 d G U P A 1
C3A_2 C 0.7614(7) 0.3831(5) 0.9144(4) 0.0901(6) Uani 0.550(3) 1 d G U P A 1
H3A_2 H 0.743218 0.353601 0.965227 0.108 Uiso 0.550(3) 1 calc R U P A 1
C4A_2 C 0.8059(6) 0.4536(4) 0.8907(4) 0.0901(6) Uani 0.550(3) 1 d G U P A 1
C5A_2 C 0.8325(8) 0.4968(5) 0.8164(5) 0.0901(6) Uani 0.550(3) 1 d G U P A 1
H5A_2 H 0.862966 0.544908 0.800140 0.108 Uiso 0.550(3) 1 calc R U P A 1
C6A_2 C 0.8146(8) 0.4696(6) 0.7658(4) 0.0901(6) Uani 0.550(3) 1 d G U P A 1
C7A_2 C 0.8174(10) 0.5338(9) 0.6842(9) 0.0965(18) Uani 0.550(3) 1 d . U P A 1
H7A_2 H 0.790973 0.512320 0.654025 0.116 Uiso 0.550(3) 1 calc R U P A 1
C8A_2 C 0.9265(12) 0.5390(9) 0.6623(9) 0.111(3) Uani 0.550(3) 1 d . U P A 1
H8A_2 H 0.960558 0.484916 0.669614 0.167 Uiso 0.550(3) 1 calc R U P A 1
H8B_2 H 0.937140 0.576221 0.610522 0.167 Uiso 0.550(3) 1 calc R U P A 1
H8C_2 H 0.952645 0.559142 0.692520 0.167 Uiso 0.550(3) 1 calc R U P A 1
C9A_2 C 0.7630(13) 0.6157(10) 0.6737(10) 0.124(4) Uani 0.550(3) 1 d . U P A 1
H9A_2 H 0.692613 0.610936 0.688217 0.186 Uiso 0.550(3) 1 calc R U P A 1
H9B_2 H 0.788243 0.636294 0.703977 0.186 Uiso 0.550(3) 1 calc R U P A 1
H9C_2 H 0.772738 0.653372 0.621979 0.186 Uiso 0.550(3) 1 calc R U P A 1
C10A_2 C 0.8204(9) 0.4734(8) 0.9552(8) 0.1023(18) Uani 0.550(3) 1 d . U P A 1
H10A_2 H 0.770537 0.451246 0.998192 0.123 Uiso 0.550(3) 1 calc R U P A 1
C11A_2 C 0.8232(13) 0.5596(8) 0.9315(9) 0.112(3) Uani 0.550(3) 1 d . U P A 1
H11A_2 H 0.832381 0.570077 0.973381 0.168 Uiso 0.550(3) 1 calc R U P A 1
H11B_2 H 0.878049 0.577337 0.893387 0.168 Uiso 0.550(3) 1 calc R U P A 1
H11C_2 H 0.761101 0.589577 0.911854 0.168 Uiso 0.550(3) 1 calc R U P A 1
C12A_2 C 0.9348(13) 0.4289(9) 0.9741(9) 0.109(3) Uani 0.550(3) 1 d . U P A 1
H12A_2 H 0.937116 0.370062 0.990467 0.164 Uiso 0.550(3) 1 calc R U P A 1
H12B_2 H 0.980707 0.450367 0.929923 0.164 Uiso 0.550(3) 1 calc R U P A 1
H12C_2 H 0.953646 0.440176 1.012928 0.164 Uiso 0.550(3) 1 calc R U P A 1
C13A_2 C 0.6845(11) 0.2825(11) 0.8856(12) 0.0935(18) Uani 0.550(3) 1 d . U P A 1
H13A_2 H 0.678435 0.275395 0.840333 0.112 Uiso 0.550(3) 1 calc R U P A 1
C14A_2 C 0.5827(13) 0.2920(9) 0.9234(11) 0.100(3) Uani 0.550(3) 1 d . U P A 1
H14A_2 H 0.544056 0.340468 0.890654 0.150 Uiso 0.550(3) 1 calc R U P A 1
H14B_2 H 0.550055 0.243977 0.935664 0.150 Uiso 0.550(3) 1 calc R U P A 1
H14C_2 H 0.588027 0.297842 0.968399 0.150 Uiso 0.550(3) 1 calc R U P A 1
C15A_2 C 0.7440(11) 0.2077(9) 0.9363(9) 0.102(3) Uani 0.550(3) 1 d . U P A 1
H15A_2 H 0.810062 0.201337 0.911869 0.153 Uiso 0.550(3) 1 calc R U P A 1
H15B_2 H 0.749157 0.213546 0.981270 0.153 Uiso 0.550(3) 1 calc R U P A 1
H15C_2 H 0.711186 0.159681 0.948534 0.153 Uiso 0.550(3) 1 calc R U P A 1
C1B_2 C 0.7417(7) 0.4134(7) 0.7891(6) 0.0901(6) Uani 0.450(3) 1 d G U P A 2
C2B_2 C 0.7173(8) 0.3608(7) 0.8614(7) 0.0901(6) Uani 0.450(3) 1 d G U P A 2
C3B_2 C 0.7524(9) 0.3683(6) 0.9182(5) 0.0901(6) Uani 0.450(3) 1 d G U P A 2
H3B_2 H 0.735671 0.332304 0.967609 0.108 Uiso 0.450(3) 1 calc R U P A 2
C4B_2 C 0.8119(7) 0.4283(5) 0.9029(5) 0.0901(6) Uani 0.450(3) 1 d G U P A 2
C5B_2 C 0.8363(9) 0.4809(6) 0.8306(6) 0.0901(6) Uani 0.450(3) 1 d G U P A 2
H5B_2 H 0.876933 0.521901 0.820143 0.108 Uiso 0.450(3) 1 calc R U P A 2
C6B_2 C 0.8012(10) 0.4734(7) 0.7738(5) 0.0901(6) Uani 0.450(3) 1 d G U P A 2
C7B_2 C 0.8577(14) 0.5141(10) 0.6959(10) 0.0945(19) Uani 0.450(3) 1 d . U P A 2
H7B_2 H 0.844441 0.483886 0.668081 0.113 Uiso 0.450(3) 1 calc R U P A 2
C8B_2 C 0.9703(13) 0.5120(10) 0.6866(10) 0.105(3) Uani 0.450(3) 1 d . U P A 2
H8D_2 H 1.000472 0.455852 0.711327 0.157 Uiso 0.450(3) 1 calc R U P A 2
H8E_2 H 0.993839 0.533131 0.634275 0.157 Uiso 0.450(3) 1 calc R U P A 2
H8F_2 H 0.988514 0.545564 0.708179 0.157 Uiso 0.450(3) 1 calc R U P A 2
C9B_2 C 0.8037(15) 0.5990(13) 0.6592(12) 0.112(3) Uani 0.450(3) 1 d . U P A 2
H9D_2 H 0.732482 0.596090 0.667172 0.168 Uiso 0.450(3) 1 calc R U P A 2
H9E_2 H 0.819170 0.634002 0.680365 0.168 Uiso 0.450(3) 1 calc R U P A 2
H9F_2 H 0.824495 0.621570 0.606462 0.168 Uiso 0.450(3) 1 calc R U P A 2
C10B_2 C 0.8562(13) 0.4406(9) 0.9687(10) 0.1016(19) Uani 0.450(3) 1 d . U P A 2
H10B_2 H 0.806134 0.418788 1.011672 0.122 Uiso 0.450(3) 1 calc R U P A 2
C11B_2 C 0.8490(16) 0.5265(11) 0.9557(11) 0.108(3) Uani 0.450(3) 1 d . U P A 2
H11D_2 H 0.783924 0.553823 0.940482 0.162 Uiso 0.450(3) 1 calc R U P A 2
H11E_2 H 0.858370 0.530091 1.000982 0.162 Uiso 0.450(3) 1 calc R U P A 2
H11F_2 H 0.900059 0.552682 0.917068 0.162 Uiso 0.450(3) 1 calc R U P A 2
C12B_2 C 0.9323(16) 0.3909(10) 0.9889(12) 0.113(3) Uani 0.450(3) 1 d . U P A 2
H12D_2 H 0.921143 0.337282 0.994292 0.169 Uiso 0.450(3) 1 calc R U P A 2
H12E_2 H 0.988265 0.409694 0.952175 0.169 Uiso 0.450(3) 1 calc R U P A 2
H12F_2 H 0.946576 0.387102 1.036089 0.169 Uiso 0.450(3) 1 calc R U P A 2
C13B_2 C 0.6544(14) 0.2923(14) 0.8868(16) 0.0937(19) Uani 0.450(3) 1 d . U P A 2
H13B_2 H 0.640548 0.286719 0.842482 0.112 Uiso 0.450(3) 1 calc R U P A 2
C14B_2 C 0.5537(15) 0.3165(11) 0.9248(13) 0.098(3) Uani 0.450(3) 1 d . U P A 2
H14D_2 H 0.524156 0.369816 0.891771 0.148 Uiso 0.450(3) 1 calc R U P A 2
H14E_2 H 0.508978 0.275862 0.936223 0.148 Uiso 0.450(3) 1 calc R U P A 2
H14F_2 H 0.564939 0.318806 0.970245 0.148 Uiso 0.450(3) 1 calc R U P A 2
C15B_2 C 0.6960(14) 0.2115(12) 0.9388(12) 0.104(3) Uani 0.450(3) 1 d . U P A 2
H15D_2 H 0.649209 0.172130 0.951341 0.156 Uiso 0.450(3) 1 calc R U P A 2
H15E_2 H 0.758116 0.193755 0.915919 0.156 Uiso 0.450(3) 1 calc R U P A 2
H15F_2 H 0.708288 0.215104 0.983381 0.156 Uiso 0.450(3) 1 calc R U P A 2
C1A_3 C 0.3107(7) 0.6781(6) 0.6861(5) 0.0782(14) Uani 0.550(3) 1 d G U P A 1
C2A_3 C 0.2593(6) 0.6585(5) 0.7552(5) 0.0782(14) Uani 0.550(3) 1 d G U P A 1
C3A_3 C 0.2619(6) 0.7050(5) 0.7937(4) 0.0782(14) Uani 0.550(3) 1 d G U P A 1
H3A_3 H 0.226768 0.691677 0.840935 0.094 Uiso 0.550(3) 1 calc R U P A 1
C4A_3 C 0.3158(8) 0.7710(6) 0.7631(5) 0.0782(14) Uani 0.550(3) 1 d G U P A 1
C5A_3 C 0.3672(9) 0.7906(6) 0.6940(5) 0.0782(14) Uani 0.550(3) 1 d G U P A 1
H5A_3 H 0.404011 0.835660 0.673037 0.094 Uiso 0.550(3) 1 calc R U P A 1
C6A_3 C 0.3646(9) 0.7441(6) 0.6555(5) 0.0782(14) Uani 0.550(3) 1 d G U P A 1
C10A_3 C 0.315(3) 0.8243(12) 0.8072(14) 0.127(4) Uani 0.550(3) 1 d . U P A 1
H10A_3 H 0.351419 0.871521 0.774070 0.153 Uiso 0.550(3) 1 calc R U P A 1
C11A_3 C 0.2323(17) 0.8542(11) 0.8343(13) 0.125(4) Uani 0.550(3) 1 d . U P A 1
H11A_3 H 0.191144 0.888557 0.794600 0.187 Uiso 0.550(3) 1 calc R U P A 1
H11B_3 H 0.196763 0.809519 0.870455 0.187 Uiso 0.550(3) 1 calc R U P A 1
H11C_3 H 0.247763 0.886748 0.858014 0.187 Uiso 0.550(3) 1 calc R U P A 1
C12A_3 C 0.3810(15) 0.7695(9) 0.8702(9) 0.131(4) Uani 0.550(3) 1 d . U P A 1
H12A_3 H 0.442164 0.747424 0.849847 0.196 Uiso 0.550(3) 1 calc R U P A 1
H12B_3 H 0.396604 0.801913 0.893924 0.196 Uiso 0.550(3) 1 calc R U P A 1
H12C_3 H 0.345604 0.724684 0.906365 0.196 Uiso 0.550(3) 1 calc R U P A 1
C13A_3 C 0.2000(13) 0.5790(12) 0.7894(12) 0.110(4) Uani 0.550(3) 1 d . U P A 1
H13A_3 H 0.208737 0.557690 0.750781 0.132 Uiso 0.550(3) 1 calc R U P A 1
C14A_3 C 0.0940(14) 0.5872(11) 0.8112(10) 0.128(4) Uani 0.550(3) 1 d . U P A 1
H14A_3 H 0.060364 0.629041 0.769868 0.192 Uiso 0.550(3) 1 calc R U P A 1
H14B_3 H 0.068895 0.535186 0.825739 0.192 Uiso 0.550(3) 1 calc R U P A 1
H14C_3 H 0.081759 0.602730 0.852647 0.192 Uiso 0.550(3) 1 calc R U P A 1
C15A_3 C 0.2564(13) 0.5109(11) 0.8563(9) 0.117(5) Uani 0.550(3) 1 d . U P A 1
H15A_3 H 0.327203 0.505965 0.841035 0.176 Uiso 0.550(3) 1 calc R U P A 1
H15B_3 H 0.244606 0.526193 0.897831 0.176 Uiso 0.550(3) 1 calc R U P A 1
H15C_3 H 0.231742 0.458649 0.870922 0.176 Uiso 0.550(3) 1 calc R U P A 1
C1B_3 C 0.2770(9) 0.6890(8) 0.6831(7) 0.0782(14) Uani 0.450(3) 1 d G U P A 2
C2B_3 C 0.2192(8) 0.6666(6) 0.7500(7) 0.0782(14) Uani 0.450(3) 1 d G U P A 2
C3B_3 C 0.2239(8) 0.7033(7) 0.7964(6) 0.0782(14) Uani 0.450(3) 1 d G U P A 2
H3B_3 H 0.184454 0.687964 0.842161 0.094 Uiso 0.450(3) 1 calc R U P A 2
C4B_3 C 0.2864(9) 0.7626(7) 0.7760(6) 0.0782(14) Uani 0.450(3) 1 d G U P A 2
C5B_3 C 0.3442(11) 0.7851(8) 0.7091(7) 0.0782(14) Uani 0.450(3) 1 d G U P A 2
H5B_3 H 0.386914 0.825568 0.695092 0.094 Uiso 0.450(3) 1 calc R U P A 2
C6B_3 C 0.3395(11) 0.7483(8) 0.6627(6) 0.0782(14) Uani 0.450(3) 1 d G U P A 2
C10B_3 C 0.304(3) 0.8040(17) 0.8249(18) 0.126(4) Uani 0.450(3) 1 d . U P A 2
H10B_3 H 0.307357 0.751844 0.869884 0.151 Uiso 0.450(3) 1 calc R U P A 2
C11B_3 C 0.196(2) 0.8323(14) 0.8480(15) 0.127(4) Uani 0.450(3) 1 d . U P A 2
H11D_3 H 0.150310 0.807988 0.833661 0.191 Uiso 0.450(3) 1 calc R U P A 2
H11E_3 H 0.186715 0.815115 0.901259 0.191 Uiso 0.450(3) 1 calc R U P A 2
H11F_3 H 0.183400 0.891694 0.823554 0.191 Uiso 0.450(3) 1 calc R U P A 2
C12B_3 C 0.3857(18) 0.8229(12) 0.8342(12) 0.134(4) Uani 0.450(3) 1 d . U P A 2
H12D_3 H 0.371684 0.848509 0.868827 0.201 Uiso 0.450(3) 1 calc R U P A 2
H12E_3 H 0.432213 0.773621 0.853639 0.201 Uiso 0.450(3) 1 calc R U P A 2
H12F_3 H 0.414654 0.860868 0.787044 0.201 Uiso 0.450(3) 1 calc R U P A 2
C13B_3 C 0.1552(18) 0.6055(14) 0.7784(15) 0.111(4) Uani 0.450(3) 1 d . U P A 2
H13B_3 H 0.150011 0.588277 0.738685 0.133 Uiso 0.450(3) 1 calc R U P A 2
C14B_3 C 0.0578(15) 0.6393(11) 0.7980(10) 0.115(5) Uani 0.450(3) 1 d . U P A 2
H14D_3 H 0.013187 0.597273 0.817718 0.172 Uiso 0.450(3) 1 calc R U P A 2
H14E_3 H 0.061664 0.659079 0.835248 0.172 Uiso 0.450(3) 1 calc R U P A 2
H14F_3 H 0.032809 0.684559 0.754426 0.172 Uiso 0.450(3) 1 calc R U P A 2
C15B_3 C 0.1975(17) 0.5280(15) 0.8454(13) 0.119(5) Uani 0.450(3) 1 d . U P A 2
H15D_3 H 0.151913 0.486798 0.863965 0.178 Uiso 0.450(3) 1 calc R U P A 2
H15E_3 H 0.261813 0.505745 0.829154 0.178 Uiso 0.450(3) 1 calc R U P A 2
H15F_3 H 0.205055 0.543782 0.884543 0.178 Uiso 0.450(3) 1 calc R U P A 2
C7_3 C 0.4118(5) 0.7711(3) 0.5845(3) 0.0955(18) Uani 1 1 d . U . . .
H7_3 H 0.394219 0.737519 0.561402 0.115 Uiso 1 1 calc R U . A 1
C8_3 C 0.5245(6) 0.7520(4) 0.5900(4) 0.114(2) Uani 1 1 d . U . . .
H8A_3 H 0.559319 0.770552 0.540577 0.171 Uiso 1 1 calc R U . . .
H8B_3 H 0.543645 0.780161 0.616446 0.171 Uiso 1 1 calc R U . . .
H8C_3 H 0.541620 0.693314 0.616377 0.171 Uiso 1 1 calc R U . . .
C9_3 C 0.3857(6) 0.8616(3) 0.5323(4) 0.107(2) Uani 1 1 d . U . . .
H9A_3 H 0.423426 0.873093 0.484385 0.161 Uiso 1 1 calc R U . . .
H9B_3 H 0.315079 0.872278 0.526558 0.161 Uiso 1 1 calc R U . . .
H9C_3 H 0.402182 0.896621 0.553153 0.161 Uiso 1 1 calc R U . . .
C5A_4 C 0.6988(5) 0.1286(5) 0.6429(5) 0.0808(9) Uani 0.550(3) 1 d G U P A 1
C6A_4 C 0.6114(6) 0.1117(4) 0.6883(4) 0.0808(9) Uani 0.550(3) 1 d G U P A 1
H6A_4 H 0.608681 0.061391 0.730104 0.097 Uiso 0.550(3) 1 calc R U P A 1
C7A_4 C 0.5280(5) 0.1684(4) 0.6726(4) 0.0808(9) Uani 0.550(3) 1 d G U P A 1
H7A_4 H 0.468314 0.156893 0.703626 0.097 Uiso 0.550(3) 1 calc R U P A 1
C8A_4 C 0.5321(6) 0.2421(4) 0.6114(4) 0.0808(9) Uani 0.550(3) 1 d G U P A 1
C9A_4 C 0.6194(7) 0.2590(4) 0.5660(4) 0.0808(9) Uani 0.550(3) 1 d G U P A 1
H9A_4 H 0.622178 0.309269 0.524204 0.097 Uiso 0.550(3) 1 calc R U P A 1
C10A_4 C 0.7028(6) 0.2022(6) 0.5817(5) 0.0808(9) Uani 0.550(3) 1 d G U P A 1
H10A_4 H 0.762546 0.213768 0.550682 0.097 Uiso 0.550(3) 1 calc R U P A 1
C5B_4 C 0.7153(6) 0.1290(6) 0.6292(6) 0.0808(9) Uani 0.450(3) 1 d G U P A 2
C6B_4 C 0.6372(7) 0.0914(4) 0.6772(5) 0.0808(9) Uani 0.450(3) 1 d G U P A 2
H6B_4 H 0.647478 0.035937 0.710498 0.097 Uiso 0.450(3) 1 calc R U P A 2
C7B_4 C 0.5443(6) 0.1350(5) 0.6764(5) 0.0808(9) Uani 0.450(3) 1 d G U P A 2
H7B_4 H 0.490959 0.109298 0.709245 0.097 Uiso 0.450(3) 1 calc R U P A 2
C8B_4 C 0.5293(6) 0.2161(5) 0.6277(6) 0.0808(9) Uani 0.450(3) 1 d G U P A 2
C9B_4 C 0.6073(9) 0.2537(5) 0.5797(6) 0.0808(9) Uani 0.450(3) 1 d G U P A 2
H9B_4 H 0.597084 0.309140 0.546414 0.097 Uiso 0.450(3) 1 calc R U P A 2
C10B_4 C 0.7003(8) 0.2101(7) 0.5805(7) 0.0808(9) Uani 0.450(3) 1 d G U P A 2
H10B_4 H 0.753603 0.235781 0.547666 0.097 Uiso 0.450(3) 1 calc R U P A 2
N1A_4 N 0.8767(8) 0.0716(6) 0.6062(5) 0.082(2) Uani 0.550(3) 1 d . U P A 1
H1A_4 H 0.872755 0.118435 0.567680 0.099 Uiso 0.550(3) 1 calc R U P A 1
N2A_4 N 0.4510(7) 0.2952(6) 0.5896(5) 0.074(2) Uani 0.550(3) 1 d . U P A 1
H2A_4 H 0.463459 0.339708 0.550461 0.089 Uiso 0.550(3) 1 calc R U P A 1
B1A_4 B 0.7882(12) 0.0586(10) 0.6589(8) 0.082(2) Uani 0.550(3) 1 d . U P A 1
B2A_4 B 0.3452(10) 0.2946(8) 0.6177(7) 0.072(2) Uani 0.550(3) 1 d . U P A 1
N1B_4 N 0.8114(11) 0.0847(8) 0.6229(7) 0.085(2) Uani 0.450(3) 1 d . U P A 2
H1B_4 H 0.847087 0.110255 0.581607 0.102 Uiso 0.450(3) 1 calc R U P A 2
B1B_4 B 0.8584(13) 0.0125(10) 0.6665(9) 0.082(2) Uani 0.450(3) 1 d . U P A 2
N2B_4 N 0.3935(9) 0.3225(7) 0.5741(7) 0.074(2) Uani 0.450(3) 1 d . U P A 2
H2B_4 H 0.442892 0.340584 0.540497 0.089 Uiso 0.450(3) 1 calc R U P A 2
B2B_4 B 0.4136(13) 0.2596(10) 0.6283(9) 0.075(2) Uani 0.450(3) 1 d . U P A 2
S1_12 S 1.0228(4) -0.0526(4) 0.6814(2) 0.1330(15) Uani 0.550(3) 1 d D U P A 1
C1_12 C 1.1265(9) -0.0697(9) 0.6280(7) 0.116(3) Uani 0.550(3) 1 d D U P A 1
H1_12 H 1.183144 -0.106452 0.646325 0.139 Uiso 0.550(3) 1 calc R U P A 1
C2_12 C 1.1158(10) -0.0224(8) 0.5549(7) 0.114(3) Uani 0.550(3) 1 d D U P A 1
H2_12 H 1.164506 -0.022407 0.516028 0.136 Uiso 0.550(3) 1 calc R U P A 1
C3_12 C 1.0219(10) 0.0268(7) 0.5447(7) 0.107(2) Uani 0.550(3) 1 d D U P A 1
H3_12 H 1.000004 0.060404 0.497782 0.129 Uiso 0.550(3) 1 calc R U P A 1
C4_12 C 0.9691(11) 0.0208(9) 0.6067(7) 0.113(3) Uani 0.550(3) 1 d D U P A 1
S1_15 S 1.0028(5) -0.0960(3) 0.6863(3) 0.1310(18) Uani 0.450(3) 1 d D U P A 2
C1_15 C 1.1184(10) -0.0916(9) 0.6455(9) 0.117(3) Uani 0.450(3) 1 d D U P A 2
H1_15 H 1.168338 -0.136456 0.660788 0.140 Uiso 0.450(3) 1 calc R U P A 2
C2_15 C 1.1355(11) -0.0202(9) 0.5897(9) 0.112(3) Uani 0.450(3) 1 d D U P A 2
H2_15 H 1.196327 -0.009090 0.560087 0.135 Uiso 0.450(3) 1 calc R U P A 2
C3_15 C 1.0486(11) 0.0368(8) 0.5814(9) 0.110(3) Uani 0.450(3) 1 d D U P A 2
H3_15 H 1.045909 0.092223 0.547677 0.132 Uiso 0.450(3) 1 calc R U P A 2
C4_15 C 0.9668(13) 0.0010(8) 0.6292(11) 0.115(3) Uani 0.450(3) 1 d D U P A 2
S1_13 S 0.2967(4) 0.4480(3) 0.4906(2) 0.1064(15) Uani 0.550(3) 1 d D U P A 1
C1_13 C 0.2693(10) 0.3703(7) 0.5707(6) 0.087(2) Uani 0.550(3) 1 d D U P A 1
C2_13 C 0.1673(10) 0.3743(8) 0.5887(7) 0.089(3) Uani 0.550(3) 1 d D U P A 1
H2_13 H 0.136917 0.334459 0.631150 0.107 Uiso 0.550(3) 1 calc R U P A 1
C3_13 C 0.1142(10) 0.4416(8) 0.5391(7) 0.095(3) Uani 0.550(3) 1 d D U P A 1
H3_13 H 0.044878 0.455516 0.544601 0.114 Uiso 0.550(3) 1 calc R U P A 1
C4_13 C 0.1740(9) 0.4826(10) 0.4838(8) 0.103(3) Uani 0.550(3) 1 d D U P A 1
H4_13 H 0.151085 0.528637 0.442504 0.123 Uiso 0.550(3) 1 calc R U P A 1
S1_14 S 0.1980(4) 0.3680(3) 0.6186(3) 0.1178(18) Uani 0.450(3) 1 d D U P A 2
C1_14 C 0.2962(12) 0.3713(11) 0.5587(9) 0.101(3) Uani 0.450(3) 1 d D U P A 2
C2_14 C 0.2892(16) 0.4327(13) 0.4895(11) 0.106(4) Uani 0.450(3) 1 d D U P A 2
H2_14 H 0.336360 0.439518 0.448298 0.127 Uiso 0.450(3) 1 calc R U P A 2
C3_14 C 0.1983(15) 0.4847(12) 0.4901(10) 0.114(4) Uani 0.450(3) 1 d D U P A 2
H3_14 H 0.181921 0.536354 0.451843 0.137 Uiso 0.450(3) 1 calc R U P A 2
C4_14 C 0.1387(13) 0.4492(9) 0.5539(8) 0.113(3) Uani 0.450(3) 1 d D U P A 2
H4_14 H 0.071127 0.468282 0.560796 0.135 Uiso 0.450(3) 1 calc R U P A 2
C1A_5 C 0.7841(9) -0.0241(4) 0.7268(5) 0.0916(11) Uani 0.550(3) 1 d G U P A 1
C2A_5 C 0.7458(8) -0.0870(5) 0.7229(4) 0.0916(11) Uani 0.550(3) 1 d G U P A 1
C3A_5 C 0.7362(7) -0.1593(4) 0.7849(4) 0.0916(11) Uani 0.550(3) 1 d G U P A 1
H3A_5 H 0.710035 -0.202248 0.782179 0.110 Uiso 0.550(3) 1 calc R U P A 1
C4A_5 C 0.7650(8) -0.1686(4) 0.8508(4) 0.0916(11) Uani 0.550(3) 1 d DG U P A 1
C5A_5 C 0.8033(8) -0.1057(5) 0.8547(4) 0.0916(11) Uani 0.550(3) 1 d G U P A 1
H5A_5 H 0.822933 -0.112116 0.899753 0.110 Uiso 0.550(3) 1 calc R U P A 1
C6A_5 C 0.8129(9) -0.0335(5) 0.7927(6) 0.0916(11) Uani 0.550(3) 1 d G U P A 1
C1B_5 C 0.8037(11) -0.0423(6) 0.7371(5) 0.0916(11) Uani 0.450(3) 1 d G U P A 2
C2B_5 C 0.7733(10) -0.1140(6) 0.7447(4) 0.0916(11) Uani 0.450(3) 1 d G U P A 2
C3B_5 C 0.7486(10) -0.1728(5) 0.8141(5) 0.0916(11) Uani 0.450(3) 1 d G U P A 2
H3B_5 H 0.727850 -0.221729 0.819269 0.110 Uiso 0.450(3) 1 calc R U P A 2
C4B_5 C 0.7543(9) -0.1599(6) 0.8759(4) 0.0916(11) Uani 0.450(3) 1 d DG U P A 2
C5B_5 C 0.7847(10) -0.0883(7) 0.8683(6) 0.0916(11) Uani 0.450(3) 1 d G U P A 2
H5B_5 H 0.788648 -0.079483 0.910603 0.110 Uiso 0.450(3) 1 calc R U P A 2
C6B_5 C 0.8095(11) -0.0295(5) 0.7989(7) 0.0916(11) Uani 0.450(3) 1 d G U P A 2
C7_5 C 0.8501(6) 0.0412(5) 0.7959(4) 0.122(2) Uani 1 1 d D U . . .
H7_5 H 0.866051 0.079928 0.743963 0.146 Uiso 1 1 calc R U . A 1
C8_5 C 0.9430(7) 0.0197(6) 0.8329(5) 0.151(3) Uani 1 1 d D U . . .
H8A_5 H 0.965437 0.069351 0.828695 0.226 Uiso 1 1 calc R U . . .
H8B_5 H 0.929885 -0.016271 0.884856 0.226 Uiso 1 1 calc R U . . .
H8C_5 H 0.994110 -0.008100 0.809417 0.226 Uiso 1 1 calc R U . . .
C9_5 C 0.7713(7) 0.0871(5) 0.8303(4) 0.136(3) Uani 1 1 d D U . . .
H9A_5 H 0.797093 0.134234 0.828772 0.205 Uiso 1 1 calc R U . . .
H9B_5 H 0.713155 0.105463 0.803000 0.205 Uiso 1 1 calc R U . . .
H9C_5 H 0.752815 0.051086 0.881424 0.205 Uiso 1 1 calc R U . . .
C10A_5 C 0.7544(14) -0.2486(9) 0.9211(10) 0.162(4) Uani 0.550(3) 1 d D U P A 1
H10A_5 H 0.748587 -0.294683 0.908657 0.194 Uiso 0.550(3) 1 calc R U P A 1
C11A_5 C 0.6695(16) -0.2385(11) 0.9750(12) 0.172(5) Uani 0.550(3) 1 d D U P A 1
H11A_5 H 0.608127 -0.220749 0.951424 0.258 Uiso 0.550(3) 1 calc R U P A 1
H11B_5 H 0.664045 -0.290450 1.017710 0.258 Uiso 0.550(3) 1 calc R U P A 1
H11C_5 H 0.681297 -0.197619 0.990851 0.258 Uiso 0.550(3) 1 calc R U P A 1
C12A_5 C 0.8262(17) -0.2745(14) 0.9799(15) 0.168(5) Uani 0.550(3) 1 d D U P A 1
H12A_5 H 0.893222 -0.286165 0.959411 0.252 Uiso 0.550(3) 1 calc R U P A 1
H12B_5 H 0.824125 -0.230478 0.995370 0.252 Uiso 0.550(3) 1 calc R U P A 1
H12C_5 H 0.806872 -0.323308 1.022228 0.252 Uiso 0.550(3) 1 calc R U P A 1
C13A_5 C 0.7144(13) -0.0805(14) 0.6528(15) 0.140(4) Uani 0.550(3) 1 d D U P A 1
H13A_5 H 0.720193 -0.023509 0.615660 0.167 Uiso 0.550(3) 1 calc R U P A 1
C14A_5 C 0.6043(15) -0.0917(16) 0.6669(11) 0.143(4) Uani 0.550(3) 1 d D U P A 1
H14A_5 H 0.581400 -0.087789 0.622183 0.214 Uiso 0.550(3) 1 calc R U P A 1
H14B_5 H 0.594756 -0.145175 0.706539 0.214 Uiso 0.550(3) 1 calc R U P A 1
H14C_5 H 0.566545 -0.049254 0.680964 0.214 Uiso 0.550(3) 1 calc R U P A 1
C15A_5 C 0.7830(15) -0.1358(11) 0.6234(11) 0.159(4) Uani 0.550(3) 1 d D U P A 1
H15A_5 H 0.760902 -0.130359 0.577834 0.239 Uiso 0.550(3) 1 calc R U P A 1
H15B_5 H 0.849996 -0.120755 0.613504 0.239 Uiso 0.550(3) 1 calc R U P A 1
H15C_5 H 0.782574 -0.192251 0.659653 0.239 Uiso 0.550(3) 1 calc R U P A 1
C10B_5 C 0.7422(19) -0.2272(13) 0.9559(11) 0.167(5) Uani 0.450(3) 1 d D U P A 2
H10B_5 H 0.714607 -0.196036 0.986158 0.200 Uiso 0.450(3) 1 calc R U P A 2
C11B_5 C 0.6600(17) -0.2749(14) 0.9625(15) 0.161(5) Uani 0.450(3) 1 d D U P A 2
H11D_5 H 0.600500 -0.237398 0.945574 0.241 Uiso 0.450(3) 1 calc R U P A 2
H11E_5 H 0.679701 -0.305835 0.932359 0.241 Uiso 0.450(3) 1 calc R U P A 2
H11F_5 H 0.646357 -0.312420 1.013845 0.241 Uiso 0.450(3) 1 calc R U P A 2
C12B_5 C 0.8495(19) -0.2561(18) 0.975(2) 0.172(5) Uani 0.450(3) 1 d D U P A 2
H12D_5 H 0.883222 -0.208918 0.963656 0.258 Uiso 0.450(3) 1 calc R U P A 2
H12E_5 H 0.850035 -0.292115 1.026936 0.258 Uiso 0.450(3) 1 calc R U P A 2
H12F_5 H 0.883378 -0.285531 0.945450 0.258 Uiso 0.450(3) 1 calc R U P A 2
C13B_5 C 0.747(2) -0.1067(14) 0.6606(19) 0.141(4) Uani 0.450(3) 1 d D U P A 2
H13B_5 H 0.784771 -0.064470 0.620291 0.169 Uiso 0.450(3) 1 calc R U P A 2
C14B_5 C 0.6393(18) -0.090(2) 0.6438(15) 0.147(5) Uani 0.450(3) 1 d D U P A 2
H14D_5 H 0.609761 -0.038070 0.644266 0.221 Uiso 0.450(3) 1 calc R U P A 2
H14E_5 H 0.636779 -0.089199 0.595385 0.221 Uiso 0.450(3) 1 calc R U P A 2
H14F_5 H 0.602728 -0.133745 0.681087 0.221 Uiso 0.450(3) 1 calc R U P A 2
C15B_5 C 0.7848(19) -0.1894(12) 0.6584(13) 0.155(5) Uani 0.450(3) 1 d D U P A 2
H15D_5 H 0.853899 -0.204209 0.668667 0.233 Uiso 0.450(3) 1 calc R U P A 2
H15E_5 H 0.745214 -0.230661 0.695333 0.233 Uiso 0.450(3) 1 calc R U P A 2
H15F_5 H 0.779265 -0.186115 0.609631 0.233 Uiso 0.450(3) 1 calc R U P A 2
C1A_6 C 0.3012(6) 0.2267(5) 0.6930(5) 0.0646(16) Uani 0.550(3) 1 d G U P A 1
C2A_6 C 0.2748(10) 0.1553(7) 0.6970(5) 0.0646(16) Uani 0.550(3) 1 d G U P A 1
C3A_6 C 0.2294(12) 0.1018(7) 0.7620(6) 0.0646(16) Uani 0.550(3) 1 d G U P A 1
H3A_6 H 0.211318 0.052986 0.764697 0.078 Uiso 0.550(3) 1 calc R U P A 1
C4A_6 C 0.2104(10) 0.1199(6) 0.8231(5) 0.0646(16) Uani 0.550(3) 1 d G U P A 1
C5A_6 C 0.2368(7) 0.1913(5) 0.8191(5) 0.0646(16) Uani 0.550(3) 1 d G U P A 1
H5A_6 H 0.223881 0.203657 0.860894 0.078 Uiso 0.550(3) 1 calc R U P A 1
C6A_6 C 0.2822(6) 0.2448(4) 0.7541(5) 0.0646(16) Uani 0.550(3) 1 d G U P A 1
C7A_6 C 0.3109(10) 0.3205(7) 0.7522(6) 0.072(3) Uani 0.550(3) 1 d . U P A 1
H7A_6 H 0.338418 0.353257 0.701042 0.086 Uiso 0.550(3) 1 calc R U P A 1
C8A_6 C 0.2166(12) 0.3719(7) 0.7714(8) 0.109(4) Uani 0.550(3) 1 d . U P A 1
H8AA_6 H 0.235143 0.421615 0.770229 0.163 Uiso 0.550(3) 1 calc R U P A 1
H8AB_6 H 0.169393 0.386335 0.735475 0.163 Uiso 0.550(3) 1 calc R U P A 1
H8AC_6 H 0.186348 0.339976 0.820540 0.163 Uiso 0.550(3) 1 calc R U P A 1
C9A_6 C 0.3897(15) 0.3023(11) 0.8031(8) 0.106(5) Uani 0.550(3) 1 d . U P A 1
H9AA_6 H 0.406264 0.353431 0.800169 0.159 Uiso 0.550(3) 1 calc R U P A 1
H9AB_6 H 0.364892 0.269223 0.853562 0.159 Uiso 0.550(3) 1 calc R U P A 1
H9AC_6 H 0.448764 0.272612 0.788226 0.159 Uiso 0.550(3) 1 calc R U P A 1
C1B_6 C 0.3367(8) 0.2125(6) 0.6939(6) 0.0646(16) Uani 0.450(3) 1 d G U P A 2
C2B_6 C 0.2968(12) 0.1500(9) 0.6905(6) 0.0646(16) Uani 0.450(3) 1 d G U P A 2
C3B_6 C 0.2427(15) 0.0986(10) 0.7516(7) 0.0646(16) Uani 0.450(3) 1 d G U P A 2
H3B_6 H 0.215459 0.055845 0.749253 0.078 Uiso 0.450(3) 1 calc R U P A 2
C4B_6 C 0.2284(13) 0.1096(7) 0.8163(6) 0.0646(16) Uani 0.450(3) 1 d G U P A 2
C5B_6 C 0.2682(9) 0.1721(6) 0.8197(6) 0.0646(16) Uani 0.450(3) 1 d G U P A 2
H5B_6 H 0.258455 0.179621 0.863931 0.078 Uiso 0.450(3) 1 calc R U P A 2
C6B_6 C 0.3224(7) 0.2235(5) 0.7586(6) 0.0646(16) Uani 0.450(3) 1 d G U P A 2
C7B_6 C 0.3744(15) 0.2882(9) 0.7655(10) 0.082(4) Uani 0.450(3) 1 d . U P A 2
H7B_6 H 0.400300 0.323755 0.714751 0.099 Uiso 0.450(3) 1 calc R U P A 2
C8B_6 C 0.312(2) 0.3421(11) 0.7956(11) 0.117(6) Uani 0.450(3) 1 d . U P A 2
H8BA_6 H 0.255105 0.368444 0.766975 0.175 Uiso 0.450(3) 1 calc R U P A 2
H8BB_6 H 0.288299 0.310256 0.846777 0.175 Uiso 0.450(3) 1 calc R U P A 2
H8BC_6 H 0.349697 0.383573 0.793100 0.175 Uiso 0.450(3) 1 calc R U P A 2
C9B_6 C 0.4619(15) 0.2465(12) 0.8074(11) 0.122(6) Uani 0.450(3) 1 d . U P A 2
H9BA_6 H 0.502230 0.211021 0.785961 0.182 Uiso 0.450(3) 1 calc R U P A 2
H9BB_6 H 0.501208 0.287169 0.805019 0.182 Uiso 0.450(3) 1 calc R U P A 2
H9BC_6 H 0.439810 0.213853 0.858696 0.182 Uiso 0.450(3) 1 calc R U P A 2
C10_6 C 0.1609(6) 0.0604(4) 0.8889(4) 0.102(2) Uani 1 1 d . U . . .
H10_6 H 0.129535 0.026190 0.873208 0.122 Uiso 1 1 calc R U . A 1
C11_6 C 0.0781(7) 0.1061(5) 0.9221(5) 0.137(3) Uani 1 1 d . U . . .
H11A_6 H 0.044531 0.066938 0.966128 0.205 Uiso 1 1 calc R U . . .
H11B_6 H 0.106295 0.142847 0.935215 0.205 Uiso 1 1 calc R U . . .
H11C_6 H 0.030668 0.137653 0.886140 0.205 Uiso 1 1 calc R U . . .
C12_6 C 0.2279(8) 0.0055(5) 0.9442(5) 0.150(4) Uani 1 1 d . U . . .
H12A_6 H 0.190053 -0.032304 0.986392 0.225 Uiso 1 1 calc R U . . .
H12B_6 H 0.277716 -0.025131 0.922624 0.225 Uiso 1 1 calc R U . . .
H12C_6 H 0.260343 0.037562 0.960185 0.225 Uiso 1 1 calc R U . . .
C13_6 C 0.3017(5) 0.1357(3) 0.6243(3) 0.0834(17) Uani 1 1 d . U . . .
H13_6 H 0.351603 0.171914 0.590985 0.100 Uiso 1 1 calc R U . A 1
C14_6 C 0.2108(6) 0.1595(4) 0.5859(4) 0.108(2) Uani 1 1 d . U . . .
H14A_6 H 0.223981 0.146765 0.542890 0.162 Uiso 1 1 calc R U . . .
H14B_6 H 0.157841 0.129492 0.619350 0.162 Uiso 1 1 calc R U . . .
H14C_6 H 0.190867 0.217974 0.570342 0.162 Uiso 1 1 calc R U . . .
C15_6 C 0.3460(5) 0.0477(4) 0.6396(4) 0.104(2) Uani 1 1 d . U . . .
H15A_6 H 0.349047 0.038495 0.595168 0.156 Uiso 1 1 calc R U . . .
H15B_6 H 0.412584 0.038283 0.654329 0.156 Uiso 1 1 calc R U . . .
H15C_6 H 0.304612 0.010111 0.679146 0.156 Uiso 1 1 calc R U . . .
C1_7 C 0.5705(8) 0.6202(6) 0.8374(6) 0.161(4) Uani 1 1 d . U . . .
H1A_7 H 0.544598 0.642544 0.789571 0.241 Uiso 1 1 calc R U . . .
H1B_7 H 0.575792 0.664676 0.850637 0.241 Uiso 1 1 calc R U . . .
H1C_7 H 0.635831 0.590048 0.834799 0.241 Uiso 1 1 calc R U . . .
C2_7 C 0.5014(8) 0.5634(6) 0.8950(6) 0.146(3) Uani 1 1 d . U . . .
H2A_7 H 0.435281 0.594162 0.896177 0.175 Uiso 1 1 calc R U . . .
H2B_7 H 0.495240 0.519632 0.880360 0.175 Uiso 1 1 calc R U . . .
C3_7 C 0.5335(7) 0.5262(5) 0.9694(5) 0.134(3) Uani 1 1 d . U . . .
H3A_7 H 0.544859 0.570548 0.981598 0.161 Uiso 1 1 calc R U . . .
H3B_7 H 0.597818 0.493101 0.967997 0.161 Uiso 1 1 calc R U . . .
C1_8 C 0.4942(11) -0.0420(8) 0.8654(8) 0.221(5) Uani 1 1 d . U . . .
H1A_8 H 0.487545 -0.011276 0.812872 0.331 Uiso 1 1 calc R U . . .
H1B_8 H 0.557005 -0.077339 0.872194 0.331 Uiso 1 1 calc R U . . .
H1C_8 H 0.439788 -0.075258 0.888417 0.331 Uiso 1 1 calc R U . . .
C2_8 C 0.4914(14) 0.0166(11) 0.9006(11) 0.264(7) Uani 1 1 d . U . . .
H2A_8 H 0.545541 0.050889 0.875919 0.316 Uiso 1 1 calc R U . . .
H2B_8 H 0.428513 0.052967 0.892115 0.316 Uiso 1 1 calc R U . . .
C3_8 C 0.5009(12) -0.0230(9) 0.9804(9) 0.219(6) Uani 1 1 d . U . . .
H3A_8 H 0.447281 -0.057991 1.003637 0.262 Uiso 1 1 calc R U . . .
H3B_8 H 0.563680 -0.059563 0.987531 0.262 Uiso 1 1 calc R U . . .

loop_
_atom_site_aniso_label
_atom_site_aniso_U_11
_atom_site_aniso_U_22
_atom_site_aniso_U_33
_atom_site_aniso_U_23
_atom_site_aniso_U_13
_atom_site_aniso_U_12
S1_9 0.108(3) 0.091(3) 0.105(2) -0.049(2) -0.015(2) -0.020(2)
C1_9 0.095(4) 0.083(4) 0.097(4) -0.048(3) -0.005(4) -0.022(3)
C2_9 0.094(5) 0.081(4) 0.093(4) -0.041(4) 0.001(4) -0.020(4)
C3_9 0.083(4) 0.068(4) 0.083(4) -0.038(4) 0.006(4) -0.026(4)
C4_9 0.084(4) 0.074(4) 0.083(4) -0.037(3) -0.001(4) -0.028(3)
S1_16 0.126(5) 0.118(5) 0.201(6) -0.067(4) -0.044(4) 0.002(3)
C1_16 0.119(6) 0.116(6) 0.193(7) -0.070(5) -0.035(6) 0.006(5)
C2_16 0.117(6) 0.118(6) 0.184(8) -0.074(6) -0.031(6) 0.009(5)
C3_16 0.113(6) 0.113(6) 0.181(8) -0.076(6) -0.033(6) 0.003(5)
C4_16 0.114(6) 0.114(6) 0.187(7) -0.066(5) -0.037(6) 0.001(5)
C5A_1 0.090(2) 0.0626(14) 0.0605(16) -0.0339(12) -0.0020(14) -0.0207(13)
C6A_1 0.090(2) 0.0626(14) 0.0605(16) -0.0339(12) -0.0020(14) -0.0207(13)
C7A_1 0.090(2) 0.0626(14) 0.0605(16) -0.0339(12) -0.0020(14) -0.0207(13)
C8A_1 0.090(2) 0.0626(14) 0.0605(16) -0.0339(12) -0.0020(14) -0.0207(13)
C9A_1 0.090(2) 0.0626(14) 0.0605(16) -0.0339(12) -0.0020(14) -0.0207(13)
C10A_1 0.090(2) 0.0626(14) 0.0605(16) -0.0339(12) -0.0020(14) -0.0207(13)
C5B_1 0.090(2) 0.0626(14) 0.0605(16) -0.0339(12) -0.0020(14) -0.0207(13)
C6B_1 0.090(2) 0.0626(14) 0.0605(16) -0.0339(12) -0.0020(14) -0.0207(13)
C7B_1 0.090(2) 0.0626(14) 0.0605(16) -0.0339(12) -0.0020(14) -0.0207(13)
C8B_1 0.090(2) 0.0626(14) 0.0605(16) -0.0339(12) -0.0020(14) -0.0207(13)
C9B_1 0.090(2) 0.0626(14) 0.0605(16) -0.0339(12) -0.0020(14) -0.0207(13)
C10B_1 0.090(2) 0.0626(14) 0.0605(16) -0.0339(12) -0.0020(14) -0.0207(13)
N1A_1 0.091(4) 0.078(3) 0.070(3) -0.034(3) -0.002(3) -0.026(3)
B1A_1 0.091(4) 0.077(4) 0.070(3) -0.034(3) -0.002(4) -0.024(3)
N2A_1 0.092(4) 0.065(3) 0.069(3) -0.033(3) 0.004(3) -0.017(3)
B2A_1 0.092(4) 0.064(3) 0.068(3) -0.034(3) 0.004(3) -0.018(3)
N1B_1 0.092(4) 0.078(4) 0.071(3) -0.032(3) -0.002(4) -0.023(3)
B1B_1 0.091(4) 0.079(4) 0.071(3) -0.032(3) -0.002(4) -0.024(3)
N2B_1 0.092(4) 0.062(3) 0.068(3) -0.036(3) 0.003(3) -0.018(3)
B2B_1 0.090(4) 0.062(4) 0.067(3) -0.035(3) 0.004(3) -0.018(3)
S1_10 0.151(4) 0.098(2) 0.121(3) -0.045(2) -0.007(3) 0.014(3)
C1_10 0.129(5) 0.080(4) 0.109(5) -0.036(4) -0.004(4) -0.007(4)
C2_10 0.115(6) 0.078(5) 0.110(5) -0.029(4) -0.013(5) -0.021(4)
C3_10 0.125(5) 0.091(5) 0.116(5) -0.026(4) -0.010(5) -0.003(5)
C4_10 0.136(5) 0.099(4) 0.119(5) -0.029(4) -0.012(5) 0.012(4)
S1_11 0.097(3) 0.100(3) 0.101(3) -0.051(2) -0.015(2) -0.017(2)
C1_11 0.077(4) 0.071(4) 0.078(4) -0.040(3) -0.003(3) -0.024(3)
C2_11 0.066(3) 0.059(3) 0.069(3) -0.034(2) -0.008(2) -0.024(2)
C3_11 0.085(4) 0.069(4) 0.080(4) -0.039(3) -0.006(4) -0.026(3)
C4_11 0.088(4) 0.077(4) 0.089(4) -0.048(4) -0.012(4) -0.023(3)
C1A_2 0.1111(13) 0.0910(11) 0.0853(11) -0.0429(9) -0.0041(11) -0.0422(10)
C2A_2 0.1111(13) 0.0910(11) 0.0853(11) -0.0429(9) -0.0041(11) -0.0422(10)
C3A_2 0.1111(13) 0.0910(11) 0.0853(11) -0.0429(9) -0.0041(11) -0.0422(10)
C4A_2 0.1111(13) 0.0910(11) 0.0853(11) -0.0429(9) -0.0041(11) -0.0422(10)
C5A_2 0.1111(13) 0.0910(11) 0.0853(11) -0.0429(9) -0.0041(11) -0.0422(10)
C6A_2 0.1111(13) 0.0910(11) 0.0853(11) -0.0429(9) -0.0041(11) -0.0422(10)
C7A_2 0.114(3) 0.091(3) 0.094(3) -0.039(3) 0.001(3) -0.044(3)
C8A_2 0.120(5) 0.104(5) 0.101(5) -0.035(4) 0.011(4) -0.031(4)
C9A_2 0.127(6) 0.107(6) 0.116(6) -0.029(5) 0.010(6) -0.029(5)
C10A_2 0.121(3) 0.102(3) 0.094(3) -0.040(3) -0.014(3) -0.037(3)
C11A_2 0.133(5) 0.109(5) 0.099(5) -0.039(4) -0.022(5) -0.027(4)
C12A_2 0.124(5) 0.109(5) 0.102(4) -0.035(4) -0.024(4) -0.042(4)
C13A_2 0.114(3) 0.091(3) 0.085(3) -0.038(2) -0.003(3) -0.040(3)
C14A_2 0.117(5) 0.095(5) 0.094(4) -0.039(4) -0.001(4) -0.038(4)
C15A_2 0.120(5) 0.093(4) 0.094(4) -0.034(4) 0.000(5) -0.035(5)
C1B_2 0.1111(13) 0.0910(11) 0.0853(11) -0.0429(9) -0.0041(11) -0.0422(10)
C2B_2 0.1111(13) 0.0910(11) 0.0853(11) -0.0429(9) -0.0041(11) -0.0422(10)
C3B_2 0.1111(13) 0.0910(11) 0.0853(11) -0.0429(9) -0.0041(11) -0.0422(10)
C4B_2 0.1111(13) 0.0910(11) 0.0853(11) -0.0429(9) -0.0041(11) -0.0422(10)
C5B_2 0.1111(13) 0.0910(11) 0.0853(11) -0.0429(9) -0.0041(11) -0.0422(10)
C6B_2 0.1111(13) 0.0910(11) 0.0853(11) -0.0429(9) -0.0041(11) -0.0422(10)
C7B_2 0.113(3) 0.091(3) 0.091(3) -0.041(3) 0.002(3) -0.043(3)
C8B_2 0.119(6) 0.105(6) 0.092(6) -0.040(5) 0.005(5) -0.031(5)
C9B_2 0.121(5) 0.103(5) 0.105(5) -0.036(4) 0.010(5) -0.033(4)
C10B_2 0.120(3) 0.101(3) 0.094(3) -0.041(3) -0.012(3) -0.035(3)
C11B_2 0.130(5) 0.107(5) 0.098(5) -0.042(4) -0.019(4) -0.034(4)
C12B_2 0.130(5) 0.109(5) 0.099(5) -0.033(5) -0.023(5) -0.032(5)
C13B_2 0.114(3) 0.091(3) 0.086(3) -0.038(3) -0.003(3) -0.041(3)
C14B_2 0.114(5) 0.092(5) 0.094(5) -0.036(5) -0.002(5) -0.041(4)
C15B_2 0.119(5) 0.097(4) 0.094(4) -0.032(4) -0.001(5) -0.037(5)
C1A_3 0.091(4) 0.0789(15) 0.0788(18) -0.0464(14) 0.009(2) -0.025(2)
C2A_3 0.091(4) 0.0789(15) 0.0788(18) -0.0464(14) 0.009(2) -0.025(2)
C3A_3 0.091(4) 0.0789(15) 0.0788(18) -0.0464(14) 0.009(2) -0.025(2)
C4A_3 0.091(4) 0.0789(15) 0.0788(18) -0.0464(14) 0.009(2) -0.025(2)
C5A_3 0.091(4) 0.0789(15) 0.0788(18) -0.0464(14) 0.009(2) -0.025(2)
C6A_3 0.091(4) 0.0789(15) 0.0788(18) -0.0464(14) 0.009(2) -0.025(2)
C10A_3 0.202(9) 0.099(7) 0.110(8) -0.065(6) -0.013(7) -0.037(6)
C11A_3 0.198(11) 0.085(7) 0.118(8) -0.064(6) -0.004(8) -0.035(7)
C12A_3 0.205(10) 0.106(7) 0.105(8) -0.056(6) -0.017(7) -0.044(7)
C13A_3 0.141(10) 0.127(8) 0.085(6) -0.063(6) 0.030(7) -0.057(8)
C14A_3 0.144(9) 0.141(9) 0.100(6) -0.050(7) 0.026(7) -0.056(8)
C15A_3 0.151(11) 0.127(8) 0.090(7) -0.059(6) 0.024(8) -0.051(9)
C1B_3 0.091(4) 0.0789(15) 0.0788(18) -0.0464(14) 0.009(2) -0.025(2)
C2B_3 0.091(4) 0.0789(15) 0.0788(18) -0.0464(14) 0.009(2) -0.025(2)
C3B_3 0.091(4) 0.0789(15) 0.0788(18) -0.0464(14) 0.009(2) -0.025(2)
C4B_3 0.091(4) 0.0789(15) 0.0788(18) -0.0464(14) 0.009(2) -0.025(2)
C5B_3 0.091(4) 0.0789(15) 0.0788(18) -0.0464(14) 0.009(2) -0.025(2)
C6B_3 0.091(4) 0.0789(15) 0.0788(18) -0.0464(14) 0.009(2) -0.025(2)
C10B_3 0.203(9) 0.097(7) 0.112(8) -0.068(6) -0.014(7) -0.036(6)
C11B_3 0.205(11) 0.099(8) 0.111(8) -0.075(7) -0.009(8) -0.023(7)
C12B_3 0.208(10) 0.103(8) 0.116(9) -0.059(7) -0.018(8) -0.044(8)
C13B_3 0.141(10) 0.128(8) 0.087(6) -0.061(6) 0.028(7) -0.063(8)
C14B_3 0.137(10) 0.125(9) 0.103(7) -0.058(8) 0.024(7) -0.072(9)
C15B_3 0.146(10) 0.132(8) 0.092(6) -0.060(6) 0.029(8) -0.053(9)
C7_3 0.134(5) 0.069(3) 0.093(4) -0.038(3) 0.004(4) -0.039(3)
C8_3 0.132(5) 0.092(4) 0.110(5) -0.037(4) 0.014(4) -0.031(4)
C9_3 0.153(6) 0.076(3) 0.093(4) -0.032(3) 0.008(4) -0.041(4)
C5A_4 0.0915(19) 0.0845(17) 0.0733(18) -0.0367(15) 0.0053(15) -0.0296(15)
C6A_4 0.0915(19) 0.0845(17) 0.0733(18) -0.0367(15) 0.0053(15) -0.0296(15)
C7A_4 0.0915(19) 0.0845(17) 0.0733(18) -0.0367(15) 0.0053(15) -0.0296(15)
C8A_4 0.0915(19) 0.0845(17) 0.0733(18) -0.0367(15) 0.0053(15) -0.0296(15)
C9A_4 0.0915(19) 0.0845(17) 0.0733(18) -0.0367(15) 0.0053(15) -0.0296(15)
C10A_4 0.0915(19) 0.0845(17) 0.0733(18) -0.0367(15) 0.0053(15) -0.0296(15)
C5B_4 0.0915(19) 0.0845(17) 0.0733(18) -0.0367(15) 0.0053(15) -0.0296(15)
C6B_4 0.0915(19) 0.0845(17) 0.0733(18) -0.0367(15) 0.0053(15) -0.0296(15)
C7B_4 0.0915(19) 0.0845(17) 0.0733(18) -0.0367(15) 0.0053(15) -0.0296(15)
C8B_4 0.0915(19) 0.0845(17) 0.0733(18) -0.0367(15) 0.0053(15) -0.0296(15)
C9B_4 0.0915(19) 0.0845(17) 0.0733(18) -0.0367(15) 0.0053(15) -0.0296(15)
C10B_4 0.0915(19) 0.0845(17) 0.0733(18) -0.0367(15) 0.0053(15) -0.0296(15)
N1A_4 0.090(5) 0.097(4) 0.076(4) -0.046(3) 0.008(4) -0.039(4)
N2A_4 0.079(6) 0.083(5) 0.063(4) -0.029(4) 0.006(4) -0.033(4)
B1A_4 0.091(5) 0.098(4) 0.076(4) -0.047(4) 0.007(4) -0.039(4)
B2A_4 0.079(6) 0.082(5) 0.062(4) -0.032(4) 0.005(4) -0.031(4)
N1B_4 0.092(5) 0.098(4) 0.078(4) -0.044(4) 0.007(5) -0.038(4)
B1B_4 0.091(5) 0.097(4) 0.076(4) -0.047(4) 0.007(5) -0.039(4)
N2B_4 0.081(6) 0.083(5) 0.063(4) -0.031(4) 0.007(4) -0.031(4)
B2B_4 0.081(6) 0.084(5) 0.063(4) -0.031(4) 0.006(4) -0.031(4)
S1_12 0.147(3) 0.164(4) 0.104(2) -0.062(3) 0.020(2) -0.071(3)
C1_12 0.134(5) 0.140(5) 0.103(4) -0.071(4) 0.014(4) -0.055(4)
C2_12 0.132(5) 0.127(5) 0.105(4) -0.070(4) 0.020(5) -0.047(4)
C3_12 0.133(5) 0.121(5) 0.102(4) -0.075(4) 0.015(4) -0.050(4)
C4_12 0.136(5) 0.136(5) 0.103(4) -0.073(4) 0.009(4) -0.063(4)
S1_15 0.149(4) 0.112(3) 0.148(4) -0.075(3) 0.034(3) -0.044(3)
C1_15 0.130(5) 0.104(4) 0.142(5) -0.078(4) 0.023(5) -0.039(4)
C2_15 0.120(6) 0.102(5) 0.139(6) -0.075(5) 0.024(5) -0.041(4)
C3_15 0.123(6) 0.095(5) 0.140(6) -0.078(4) 0.024(5) -0.038(4)
C4_15 0.133(5) 0.101(4) 0.142(5) -0.085(4) 0.025(5) -0.036(4)
S1_13 0.139(3) 0.114(3) 0.0565(17) -0.0120(17) -0.0064(17) -0.056(2)
C1_13 0.131(5) 0.092(4) 0.056(4) -0.032(3) -0.007(4) -0.051(4)
C2_13 0.126(5) 0.092(4) 0.063(4) -0.034(4) -0.008(4) -0.047(4)
C3_13 0.130(5) 0.098(4) 0.071(4) -0.037(4) -0.014(4) -0.038(4)
C4_13 0.135(5) 0.110(4) 0.067(4) -0.026(4) -0.017(4) -0.042(4)
S1_14 0.138(4) 0.101(3) 0.090(3) -0.030(2) 0.018(3) -0.006(3)
C1_14 0.137(6) 0.087(5) 0.080(5) -0.045(4) 0.008(4) -0.009(4)
C2_14 0.142(6) 0.094(5) 0.080(5) -0.044(4) 0.005(5) -0.006(5)
C3_14 0.144(6) 0.100(5) 0.088(5) -0.041(5) 0.003(5) 0.002(5)
C4_14 0.139(6) 0.098(5) 0.091(5) -0.042(4) 0.009(5) 0.001(5)
C1A_5 0.112(2) 0.097(2) 0.076(2) -0.0410(17) -0.0069(19) -0.0251(18)
C2A_5 0.112(2) 0.097(2) 0.076(2) -0.0410(17) -0.0069(19) -0.0251(18)
C3A_5 0.112(2) 0.097(2) 0.076(2) -0.0410(17) -0.0069(19) -0.0251(18)
C4A_5 0.112(2) 0.097(2) 0.076(2) -0.0410(17) -0.0069(19) -0.0251(18)
C5A_5 0.112(2) 0.097(2) 0.076(2) -0.0410(17) -0.0069(19) -0.0251(18)
C6A_5 0.112(2) 0.097(2) 0.076(2) -0.0410(17) -0.0069(19) -0.0251(18)
C1B_5 0.112(2) 0.097(2) 0.076(2) -0.0410(17) -0.0069(19) -0.0251(18)
C2B_5 0.112(2) 0.097(2) 0.076(2) -0.0410(17) -0.0069(19) -0.0251(18)
C3B_5 0.112(2) 0.097(2) 0.076(2) -0.0410(17) -0.0069(19) -0.0251(18)
C4B_5 0.112(2) 0.097(2) 0.076(2) -0.0410(17) -0.0069(19) -0.0251(18)
C5B_5 0.112(2) 0.097(2) 0.076(2) -0.0410(17) -0.0069(19) -0.0251(18)
C6B_5 0.112(2) 0.097(2) 0.076(2) -0.0410(17) -0.0069(19) -0.0251(18)
C7_5 0.161(6) 0.136(5) 0.098(4) -0.060(4) -0.003(4) -0.072(4)
C8_5 0.173(7) 0.169(6) 0.127(6) -0.049(5) -0.026(5) -0.083(6)
C9_5 0.190(7) 0.137(5) 0.107(5) -0.070(4) 0.016(5) -0.058(5)
C10A_5 0.172(8) 0.125(7) 0.175(8) -0.030(6) -0.020(7) -0.067(6)
C11A_5 0.170(9) 0.134(9) 0.180(9) -0.023(7) -0.003(8) -0.065(8)
C12A_5 0.175(10) 0.130(9) 0.182(9) -0.023(7) -0.030(8) -0.075(7)
C13A_5 0.186(10) 0.161(7) 0.127(6) -0.102(6) 0.017(6) -0.078(7)
C14A_5 0.184(10) 0.169(7) 0.128(8) -0.097(7) 0.011(7) -0.080(8)
C15A_5 0.199(10) 0.172(9) 0.134(8) -0.088(7) 0.027(7) -0.063(8)
C10B_5 0.172(8) 0.128(8) 0.181(8) -0.026(6) -0.020(7) -0.067(7)
C11B_5 0.168(9) 0.127(9) 0.176(9) -0.034(7) -0.015(8) -0.066(7)
C12B_5 0.175(10) 0.133(9) 0.181(9) -0.019(7) -0.026(8) -0.069(8)
C13B_5 0.189(9) 0.162(7) 0.129(6) -0.103(6) 0.018(6) -0.079(7)
C14B_5 0.190(11) 0.173(8) 0.128(8) -0.099(7) 0.013(7) -0.073(8)
C15B_5 0.204(10) 0.163(10) 0.143(9) -0.098(8) 0.028(8) -0.081(9)
C1A_6 0.075(4) 0.061(2) 0.0637(15) -0.0299(15) 0.000(2) -0.017(2)
C2A_6 0.075(4) 0.061(2) 0.0637(15) -0.0299(15) 0.000(2) -0.017(2)
C3A_6 0.075(4) 0.061(2) 0.0637(15) -0.0299(15) 0.000(2) -0.017(2)
C4A_6 0.075(4) 0.061(2) 0.0637(15) -0.0299(15) 0.000(2) -0.017(2)
C5A_6 0.075(4) 0.061(2) 0.0637(15) -0.0299(15) 0.000(2) -0.017(2)
C6A_6 0.075(4) 0.061(2) 0.0637(15) -0.0299(15) 0.000(2) -0.017(2)
C7A_6 0.090(7) 0.075(6) 0.062(6) -0.032(5) -0.001(5) -0.031(5)
C8A_6 0.144(11) 0.083(7) 0.122(10) -0.062(7) 0.012(8) -0.042(7)
C9A_6 0.140(12) 0.124(11) 0.087(8) -0.051(8) -0.019(9) -0.070(10)
C1B_6 0.075(4) 0.061(2) 0.0637(15) -0.0299(15) 0.000(2) -0.017(2)
C2B_6 0.075(4) 0.061(2) 0.0637(15) -0.0299(15) 0.000(2) -0.017(2)
C3B_6 0.075(4) 0.061(2) 0.0637(15) -0.0299(15) 0.000(2) -0.017(2)
C4B_6 0.075(4) 0.061(2) 0.0637(15) -0.0299(15) 0.000(2) -0.017(2)
C5B_6 0.075(4) 0.061(2) 0.0637(15) -0.0299(15) 0.000(2) -0.017(2)
C6B_6 0.075(4) 0.061(2) 0.0637(15) -0.0299(15) 0.000(2) -0.017(2)
C7B_6 0.103(9) 0.072(7) 0.073(7) -0.025(6) -0.001(7) -0.032(7)
C8B_6 0.188(17) 0.085(9) 0.088(10) -0.044(9) 0.012(12) -0.047(11)
C9B_6 0.118(12) 0.123(11) 0.141(13) -0.049(10) -0.023(10) -0.064(9)
C10_6 0.133(6) 0.104(4) 0.079(4) -0.035(4) -0.002(4) -0.057(4)
C11_6 0.166(8) 0.166(7) 0.110(6) -0.081(6) 0.049(5) -0.095(6)
C12_6 0.210(10) 0.102(5) 0.115(6) -0.004(5) -0.038(7) -0.050(6)
C13_6 0.101(4) 0.087(4) 0.078(4) -0.046(3) 0.001(3) -0.027(3)
C14_6 0.156(7) 0.103(4) 0.083(4) -0.053(4) -0.032(5) -0.002(4)
C15_6 0.115(5) 0.098(4) 0.116(5) -0.064(4) -0.005(4) -0.009(4)
C1_7 0.182(10) 0.181(8) 0.153(9) -0.096(7) 0.000(8) -0.047(8)
C2_7 0.171(9) 0.170(8) 0.131(7) -0.085(7) -0.028(7) -0.034(7)
C3_7 0.145(7) 0.142(7) 0.154(8) -0.098(6) 0.020(6) -0.045(5)
C1_8 0.218(9) 0.204(8) 0.225(9) -0.077(7) 0.008(7) -0.045(7)
C2_8 0.257(9) 0.266(8) 0.264(8) -0.106(5) -0.027(5) -0.034(5)
C3_8 0.211(7) 0.219(7) 0.224(7) -0.087(5) -0.027(5) -0.030(5)

loop_
_atom_type_symbol
_atom_type_description
_atom_type_scat_dispersion_real
_atom_type_scat_dispersion_imag
_atom_type_scat_source
C C 0.0181 0.0091 'International Tables Vol C Tables 4.2.6.8 and 6.1.1.4'
H H 0.0000 0.0000 'International Tables Vol C Tables 4.2.6.8 and 6.1.1.4'
B B 0.0090 0.0039 'International Tables Vol C Tables 4.2.6.8 and 6.1.1.4'
N N 0.0311 0.0180 'International Tables Vol C Tables 4.2.6.8 and 6.1.1.4'
S S 0.3331 0.5567 'International Tables Vol C Tables 4.2.6.8 and 6.1.1.4'

loop_
_exptl_crystal_face_index_h
_exptl_crystal_face_index_k
_exptl_crystal_face_index_l
_exptl_crystal_face_perp_dist
-1 0 0 0.0288
1 0 0 0.0103
0 -2 -1 0.0612
1 0 2 0.0286
-1 0 -2 0.0635
0 2 1 0.0784
-2 -1 1 0.0193
2 1 -1 0.0066
-1 -2 -1 0.0598
0 2 -1 0.0435
0 0 1 0.0272

loop_
_geom_angle_atom_site_label_1
_geom_angle_atom_site_label_2
_geom_angle_atom_site_label_3
_geom_angle
_geom_angle_site_symmetry_1
_geom_angle_site_symmetry_3
_geom_angle_publ_flag
C1_9 S1_9 C4_9 91.4(6) . . ?
C2_9 C1_9 S1_9 112.4(9) . . ?
C2_9 C1_9 H1_9 123.8 . . ?
S1_9 C1_9 H1_9 123.8 . . ?
C1_9 C2_9 C3_9 114.2(10) . . ?
C1_9 C2_9 H2_9 122.9 . . ?
C3_9 C2_9 H2_9 122.9 . . ?
C2_9 C3_9 C4_9 109.2(10) . . ?
C2_9 C3_9 H3_9 125.4 . . ?
C4_9 C3_9 H3_9 125.4 . . ?
C3_9 C4_9 B1A_1 130.9(10) . . ?
C3_9 C4_9 S1_9 112.6(9) . . ?
B1A_1 C4_9 S1_9 116.3(8) . . ?
C4_16 S1_16 C1_16 94.6(11) . . ?
C2_16 C1_16 S1_16 109.5(13) . . ?
C2_16 C1_16 H1_16 125.3 . . ?
S1_16 C1_16 H1_16 125.3 . . ?
C1_16 C2_16 C3_16 112.5(14) . . ?
C1_16 C2_16 H2_16 123.7 . . ?
C3_16 C2_16 H2_16 123.7 . . ?
C4_16 C3_16 C2_16 111.5(14) . . ?
C4_16 C3_16 H3_16 124.3 . . ?
C2_16 C3_16 H3_16 124.3 . . ?
N1B_1 C4_16 C3_16 123.0(17) . . ?
N1B_1 C4_16 S1_16 125.0(17) . . ?
C3_16 C4_16 S1_16 111.8(14) . . ?
C6A_1 C5A_1 C10A_1 120.0 . . ?
C6A_1 C5A_1 N1A_1 122.5(5) . . ?
C10A_1 C5A_1 N1A_1 117.4(5) . . ?
C7A_1 C6A_1 C5A_1 120.0 . . ?
C7A_1 C6A_1 H6A_1 120.0 . . ?
C5A_1 C6A_1 H6A_1 120.0 . . ?
C8A_1 C7A_1 C6A_1 120.0 . . ?
C8A_1 C7A_1 H7A_1 120.0 . . ?
C6A_1 C7A_1 H7A_1 120.0 . . ?
C9A_1 C8A_1 C7A_1 120.0 . . ?
C9A_1 C8A_1 B2A_1 121.9(6) . . ?
C7A_1 C8A_1 B2A_1 118.1(6) . . ?
C8A_1 C9A_1 C10A_1 120.0 . . ?
C8A_1 C9A_1 H9A_1 120.0 . . ?
C10A_1 C9A_1 H9A_1 120.0 . . ?
C9A_1 C10A_1 C5A_1 120.0 . . ?
C9A_1 C10A_1 H10A_1 120.0 . . ?
C5A_1 C10A_1 H10A_1 120.0 . . ?
C6B_1 C5B_1 C10B_1 120.0 . . ?
C6B_1 C5B_1 B1B_1 120.3(7) . . ?
C10B_1 C5B_1 B1B_1 119.4(7) . . ?
C7B_1 C6B_1 C5B_1 120.0 . . ?
C7B_1 C6B_1 H6B_1 120.0 . . ?
C5B_1 C6B_1 H6B_1 120.0 . . ?
C6B_1 C7B_1 C8B_1 120.0 . . ?
C6B_1 C7B_1 H7B_1 120.0 . . ?
C8B_1 C7B_1 H7B_1 120.0 . . ?
N2B_1 C8B_1 C9B_1 120.5(6) . . ?
N2B_1 C8B_1 C7B_1 119.5(6) . . ?
C9B_1 C8B_1 C7B_1 120.0 . . ?
C8B_1 C9B_1 C10B_1 120.0 . . ?
C8B_1 C9B_1 H9B_1 120.0 . . ?
C10B_1 C9B_1 H9B_1 120.0 . . ?
C9B_1 C10B_1 C5B_1 120.0 . . ?
C9B_1 C10B_1 H10B_1 120.0 . . ?
C5B_1 C10B_1 H10B_1 120.0 . . ?
B1A_1 N1A_1 C5A_1 127.8(9) . . ?
B1A_1 N1A_1 H1A_1 116.1 . . ?
C5A_1 N1A_1 H1A_1 116.1 . . ?
N1A_1 B1A_1 C1A_2 136.3(8) . . ?
N1A_1 B1A_1 C4_9 110.5(11) . . ?
C1A_2 B1A_1 C4_9 113.2(6) . . ?
B2A_1 N2A_1 C1_10 128.0(11) . . ?
B2A_1 N2A_1 H2A_1 116.0 . . ?
C1_10 N2A_1 H2A_1 116.0 . . ?
N2A_1 B2A_1 C1A_3 121.2(12) . . ?
N2A_1 B2A_1 C8A_1 119.5(9) . . ?
C1A_3 B2A_1 C8A_1 119.3(10) . . ?
C4_16 N1B_1 B1B_1 130.8(16) . . ?
C4_16 N1B_1 H1B_1 114.6 . . ?
B1B_1 N1B_1 H1B_1 114.6 . . ?
N1B_1 B1B_1 C1B_2 121.3(10) . . ?
N1B_1 B1B_1 C5B_1 119.8(14) . . ?
C1B_2 B1B_1 C5B_1 118.9(7) . . ?
C8B_1 N2B_1 B2B_1 136.6(11) . . ?
C8B_1 N2B_1 H2B_1 111.7 . . ?
B2B_1 N2B_1 H2B_1 111.7 . . ?
N2B_1 B2B_1 C1B_3 123.9(14) . . ?
N2B_1 B2B_1 C1_11 113.2(12) . . ?
C1B_3 B2B_1 C1_11 122.8(12) . . ?
C1_10 S1_10 C4_10 89.0(9) . . ?
N2A_1 C1_10 C2_10 116.2(11) . . ?
N2A_1 C1_10 S1_10 124.7(13) . . ?
C2_10 C1_10 S1_10 119.0(12) . . ?
C1_10 C2_10 C3_10 104.6(11) . . ?
C1_10 C2_10 H2_10 127.7 . . ?
C3_10 C2_10 H2_10 127.7 . . ?
C4_10 C3_10 C2_10 113.7(12) . . ?
C4_10 C3_10 H3_10 123.1 . . ?
C2_10 C3_10 H3_10 123.1 . . ?
C3_10 C4_10 S1_10 113.6(11) . . ?
C3_10 C4_10 H4_10 123.2 . . ?
S1_10 C4_10 H4_10 123.2 . . ?
C4_11 S1_11 C1_11 93.9(7) . . ?
C2_11 C1_11 B2B_1 131.0(11) . . ?
C2_11 C1_11 S1_11 113.1(9) . . ?
B2B_1 C1_11 S1_11 115.9(9) . . ?
C3_11 C2_11 C1_11 104.8(9) . . ?
C3_11 C2_11 H2_11 127.6 . . ?
C1_11 C2_11 H2_11 127.6 . . ?
C2_11 C3_11 C4_11 117.2(9) . . ?
C2_11 C3_11 H3_11 121.4 . . ?
C4_11 C3_11 H3_11 121.4 . . ?
C3_11 C4_11 S1_11 111.0(9) . . ?
C3_11 C4_11 H4_11 124.5 . . ?
S1_11 C4_11 H4_11 124.5 . . ?
C2A_2 C1A_2 C6A_2 120.0 . . ?
C2A_2 C1A_2 B1A_1 121.8(7) . . ?
C6A_2 C1A_2 B1A_1 118.2(7) . . ?
C3A_2 C2A_2 C1A_2 120.0 . . ?
C3A_2 C2A_2 C13A_2 122.8(10) . . ?
C1A_2 C2A_2 C13A_2 116.9(10) . . ?
C2A_2 C3A_2 C4A_2 120.0 . . ?
C2A_2 C3A_2 H3A_2 120.0 . . ?
C4A_2 C3A_2 H3A_2 120.0 . . ?
C5A_2 C4A_2 C3A_2 120.0 . . ?
C5A_2 C4A_2 C10A_2 127.7(7) . . ?
C3A_2 C4A_2 C10A_2 112.3(7) . . ?
C4A_2 C5A_2 C6A_2 120.0 . . ?
C4A_2 C5A_2 H5A_2 120.0 . . ?
C6A_2 C5A_2 H5A_2 120.0 . . ?
C5A_2 C6A_2 C1A_2 120.0 . . ?
C5A_2 C6A_2 C7A_2 115.7(8) . . ?
C1A_2 C6A_2 C7A_2 121.8(8) . . ?
C9A_2 C7A_2 C8A_2 110.9(13) . . ?
C9A_2 C7A_2 C6A_2 114.5(13) . . ?
C8A_2 C7A_2 C6A_2 102.6(11) . . ?
C9A_2 C7A_2 H7A_2 109.5 . . ?
C8A_2 C7A_2 H7A_2 109.5 . . ?
C6A_2 C7A_2 H7A_2 109.5 . . ?
C7A_2 C8A_2 H8A_2 109.5 . . ?
C7A_2 C8A_2 H8B_2 109.5 . . ?
H8A_2 C8A_2 H8B_2 109.5 . . ?
C7A_2 C8A_2 H8C_2 109.5 . . ?
H8A_2 C8A_2 H8C_2 109.5 . . ?
H8B_2 C8A_2 H8C_2 109.5 . . ?
C7A_2 C9A_2 H9A_2 109.5 . . ?
C7A_2 C9A_2 H9B_2 109.5 . . ?
H9A_2 C9A_2 H9B_2 109.5 . . ?
C7A_2 C9A_2 H9C_2 109.5 . . ?
H9A_2 C9A_2 H9C_2 109.5 . . ?
H9B_2 C9A_2 H9C_2 109.5 . . ?
C11A_2 C10A_2 C4A_2 111.4(11) . . ?
C11A_2 C10A_2 C12A_2 106.0(12) . . ?
C4A_2 C10A_2 C12A_2 102.2(8) . . ?
C11A_2 C10A_2 H10A_2 112.2 . . ?
C4A_2 C10A_2 H10A_2 112.2 . . ?
C12A_2 C10A_2 H10A_2 112.2 . . ?
C10A_2 C11A_2 H11A_2 109.5 . . ?
C10A_2 C11A_2 H11B_2 109.5 . . ?
H11A_2 C11A_2 H11B_2 109.5 . . ?
C10A_2 C11A_2 H11C_2 109.5 . . ?
H11A_2 C11A_2 H11C_2 109.5 . . ?
H11B_2 C11A_2 H11C_2 109.5 . . ?
C10A_2 C12A_2 H12A_2 109.5 . . ?
C10A_2 C12A_2 H12B_2 109.5 . . ?
H12A_2 C12A_2 H12B_2 109.5 . . ?
C10A_2 C12A_2 H12C_2 109.5 . . ?
H12A_2 C12A_2 H12C_2 109.5 . . ?
H12B_2 C12A_2 H12C_2 109.5 . . ?
C14A_2 C13A_2 C15A_2 109.3(15) . . ?
C14A_2 C13A_2 C2A_2 113.6(13) . . ?
C15A_2 C13A_2 C2A_2 107.2(12) . . ?
C14A_2 C13A_2 H13A_2 108.9 . . ?
C15A_2 C13A_2 H13A_2 108.9 . . ?
C2A_2 C13A_2 H13A_2 108.9 . . ?
C13A_2 C14A_2 H14A_2 109.5 . . ?
C13A_2 C14A_2 H14B_2 109.5 . . ?
H14A_2 C14A_2 H14B_2 109.5 . . ?
C13A_2 C14A_2 H14C_2 109.5 . . ?
H14A_2 C14A_2 H14C_2 109.5 . . ?
H14B_2 C14A_2 H14C_2 109.5 . . ?
C13A_2 C15A_2 H15A_2 109.5 . . ?
C13A_2 C15A_2 H15B_2 109.5 . . ?
H15A_2 C15A_2 H15B_2 109.5 . . ?
C13A_2 C15A_2 H15C_2 109.5 . . ?
H15A_2 C15A_2 H15C_2 109.5 . . ?
H15B_2 C15A_2 H15C_2 109.5 . . ?
C2B_2 C1B_2 C6B_2 120.0 . . ?
C2B_2 C1B_2 B1B_1 114.5(9) . . ?
C6B_2 C1B_2 B1B_1 125.5(9) . . ?
C1B_2 C2B_2 C3B_2 120.0 . . ?
C1B_2 C2B_2 C13B_2 126.3(13) . . ?
C3B_2 C2B_2 C13B_2 113.7(13) . . ?
C4B_2 C3B_2 C2B_2 120.0 . . ?
C4B_2 C3B_2 H3B_2 120.0 . . ?
C2B_2 C3B_2 H3B_2 120.0 . . ?
C3B_2 C4B_2 C5B_2 120.0 . . ?
C3B_2 C4B_2 C10B_2 122.4(8) . . ?
C5B_2 C4B_2 C10B_2 117.6(8) . . ?
C6B_2 C5B_2 C4B_2 120.0 . . ?
C6B_2 C5B_2 H5B_2 120.0 . . ?
C4B_2 C5B_2 H5B_2 120.0 . . ?
C5B_2 C6B_2 C1B_2 120.0 . . ?
C5B_2 C6B_2 C7B_2 116.2(10) . . ?
C1B_2 C6B_2 C7B_2 120.9(10) . . ?
C9B_2 C7B_2 C8B_2 113.6(15) . . ?
C9B_2 C7B_2 C6B_2 106.3(14) . . ?
C8B_2 C7B_2 C6B_2 120.7(14) . . ?
C9B_2 C7B_2 H7B_2 104.9 . . ?
C8B_2 C7B_2 H7B_2 104.9 . . ?
C6B_2 C7B_2 H7B_2 104.9 . . ?
C7B_2 C8B_2 H8D_2 109.5 . . ?
C7B_2 C8B_2 H8E_2 109.5 . . ?
H8D_2 C8B_2 H8E_2 109.5 . . ?
C7B_2 C8B_2 H8F_2 109.5 . . ?
H8D_2 C8B_2 H8F_2 109.5 . . ?
H8E_2 C8B_2 H8F_2 109.5 . . ?
C7B_2 C9B_2 H9D_2 109.5 . . ?
C7B_2 C9B_2 H9E_2 109.5 . . ?
H9D_2 C9B_2 H9E_2 109.5 . . ?
C7B_2 C9B_2 H9F_2 109.5 . . ?
H9D_2 C9B_2 H9F_2 109.5 . . ?
H9E_2 C9B_2 H9F_2 109.5 . . ?
C12B_2 C10B_2 C11B_2 123.0(19) . . ?
C12B_2 C10B_2 C4B_2 110.1(13) . . ?
C11B_2 C10B_2 C4B_2 112.6(12) . . ?
C12B_2 C10B_2 H10B_2 102.8 . . ?
C11B_2 C10B_2 H10B_2 102.8 . . ?
C4B_2 C10B_2 H10B_2 102.8 . . ?
C10B_2 C11B_2 H11D_2 109.5 . . ?
C10B_2 C11B_2 H11E_2 109.5 . . ?
H11D_2 C11B_2 H11E_2 109.5 . . ?
C10B_2 C11B_2 H11F_2 109.5 . . ?
H11D_2 C11B_2 H11F_2 109.5 . . ?
H11E_2 C11B_2 H11F_2 109.5 . . ?
C10B_2 C12B_2 H12D_2 109.5 . . ?
C10B_2 C12B_2 H12E_2 109.5 . . ?
H12D_2 C12B_2 H12E_2 109.5 . . ?
C10B_2 C12B_2 H12F_2 109.5 . . ?
H12D_2 C12B_2 H12F_2 109.5 . . ?
H12E_2 C12B_2 H12F_2 109.5 . . ?
C15B_2 C13B_2 C2B_2 116.7(16) . . ?
C15B_2 C13B_2 C14B_2 107.4(19) . . ?
C2B_2 C13B_2 C14B_2 108.4(15) . . ?
C15B_2 C13B_2 H13B_2 108.0 . . ?
C2B_2 C13B_2 H13B_2 108.0 . . ?
C14B_2 C13B_2 H13B_2 108.0 . . ?
C13B_2 C14B_2 H14D_2 109.5 . . ?
C13B_2 C14B_2 H14E_2 109.5 . . ?
H14D_2 C14B_2 H14E_2 109.5 . . ?
C13B_2 C14B_2 H14F_2 109.5 . . ?
H14D_2 C14B_2 H14F_2 109.5 . . ?
H14E_2 C14B_2 H14F_2 109.5 . . ?
C13B_2 C15B_2 H15D_2 109.5 . . ?
C13B_2 C15B_2 H15E_2 109.5 . . ?
H15D_2 C15B_2 H15E_2 109.5 . . ?
C13B_2 C15B_2 H15F_2 109.5 . . ?
H15D_2 C15B_2 H15F_2 109.5 . . ?
H15E_2 C15B_2 H15F_2 109.5 . . ?
C2A_3 C1A_3 C6A_3 120.0 . . ?
C2A_3 C1A_3 B2A_1 120.4(7) . . ?
C6A_3 C1A_3 B2A_1 118.7(7) . . ?
C1A_3 C2A_3 C3A_3 120.0 . . ?
C1A_3 C2A_3 C13A_3 117.9(9) . . ?
C3A_3 C2A_3 C13A_3 122.1(9) . . ?
C2A_3 C3A_3 C4A_3 120.0 . . ?
C2A_3 C3A_3 H3A_3 120.0 . . ?
C4A_3 C3A_3 H3A_3 120.0 . . ?
C5A_3 C4A_3 C3A_3 120.0 . . ?
C5A_3 C4A_3 C10A_3 121.1(10) . . ?
C3A_3 C4A_3 C10A_3 118.9(10) . . ?
C6A_3 C5A_3 C4A_3 120.0 . . ?
C6A_3 C5A_3 H5A_3 120.0 . . ?
C4A_3 C5A_3 H5A_3 120.0 . . ?
C5A_3 C6A_3 C1A_3 120.0 . . ?
C5A_3 C6A_3 C7_3 116.5(6) . . ?
C1A_3 C6A_3 C7_3 123.3(6) . . ?
C11A_3 C10A_3 C12A_3 110(2) . . ?
C11A_3 C10A_3 C4A_3 122(2) . . ?
C12A_3 C10A_3 C4A_3 103.9(16) . . ?
C11A_3 C10A_3 H10A_3 106.7 . . ?
C12A_3 C10A_3 H10A_3 106.7 . . ?
C4A_3 C10A_3 H10A_3 106.7 . . ?
C10A_3 C11A_3 H11A_3 109.5 . . ?
C10A_3 C11A_3 H11B_3 109.5 . . ?
H11A_3 C11A_3 H11B_3 109.5 . . ?
C10A_3 C11A_3 H11C_3 109.5 . . ?
H11A_3 C11A_3 H11C_3 109.5 . . ?
H11B_3 C11A_3 H11C_3 109.5 . . ?
C10A_3 C12A_3 H12A_3 109.5 . . ?
C10A_3 C12A_3 H12B_3 109.5 . . ?
H12A_3 C12A_3 H12B_3 109.5 . . ?
C10A_3 C12A_3 H12C_3 109.5 . . ?
H12A_3 C12A_3 H12C_3 109.5 . . ?
H12B_3 C12A_3 H12C_3 109.5 . . ?
C14A_3 C13A_3 C15A_3 110.2(15) . . ?
C14A_3 C13A_3 C2A_3 120.0(15) . . ?
C15A_3 C13A_3 C2A_3 107.6(12) . . ?
C14A_3 C13A_3 H13A_3 106.0 . . ?
C15A_3 C13A_3 H13A_3 106.0 . . ?
C2A_3 C13A_3 H13A_3 106.0 . . ?
C13A_3 C14A_3 H14A_3 109.5 . . ?
C13A_3 C14A_3 H14B_3 109.5 . . ?
H14A_3 C14A_3 H14B_3 109.5 . . ?
C13A_3 C14A_3 H14C_3 109.5 . . ?
H14A_3 C14A_3 H14C_3 109.5 . . ?
H14B_3 C14A_3 H14C_3 109.5 . . ?
C13A_3 C15A_3 H15A_3 109.5 . . ?
C13A_3 C15A_3 H15B_3 109.5 . . ?
H15A_3 C15A_3 H15B_3 109.5 . . ?
C13A_3 C15A_3 H15C_3 109.5 . . ?
H15A_3 C15A_3 H15C_3 109.5 . . ?
H15B_3 C15A_3 H15C_3 109.5 . . ?
C2B_3 C1B_3 C6B_3 120.0 . . ?
C2B_3 C1B_3 B2B_1 116.5(9) . . ?
C6B_3 C1B_3 B2B_1 123.4(9) . . ?
C1B_3 C2B_3 C3B_3 120.0 . . ?
C1B_3 C2B_3 C13B_3 125.6(13) . . ?
C3B_3 C2B_3 C13B_3 114.3(13) . . ?
C2B_3 C3B_3 C4B_3 120.0 . . ?
C2B_3 C3B_3 H3B_3 120.0 . . ?
C4B_3 C3B_3 H3B_3 120.0 . . ?
C5B_3 C4B_3 C3B_3 120.0 . . ?
C5B_3 C4B_3 C10B_3 114.7(13) . . ?
C3B_3 C4B_3 C10B_3 125.2(13) . . ?
C6B_3 C5B_3 C4B_3 120.0 . . ?
C6B_3 C5B_3 H5B_3 120.0 . . ?
C4B_3 C5B_3 H5B_3 120.0 . . ?
C5B_3 C6B_3 C1B_3 120.0 . . ?
C5B_3 C6B_3 C7_3 120.6(7) . . ?
C1B_3 C6B_3 C7_3 119.3(7) . . ?
C12B_3 C10B_3 C4B_3 130(3) . . ?
C12B_3 C10B_3 C11B_3 128(2) . . ?
C4B_3 C10B_3 C11B_3 101(2) . . ?
C12B_3 C10B_3 H10B_3 93.2 . . ?
C4B_3 C10B_3 H10B_3 93.2 . . ?
C11B_3 C10B_3 H10B_3 93.2 . . ?
C10B_3 C11B_3 H11D_3 109.5 . . ?
C10B_3 C11B_3 H11E_3 109.5 . . ?
H11D_3 C11B_3 H11E_3 109.5 . . ?
C10B_3 C11B_3 H11F_3 109.5 . . ?
H11D_3 C11B_3 H11F_3 109.5 . . ?
H11E_3 C11B_3 H11F_3 109.5 . . ?
C10B_3 C12B_3 H12D_3 109.5 . . ?
C10B_3 C12B_3 H12E_3 109.5 . . ?
H12D_3 C12B_3 H12E_3 109.5 . . ?
C10B_3 C12B_3 H12F_3 109.5 . . ?
H12D_3 C12B_3 H12F_3 109.5 . . ?
H12E_3 C12B_3 H12F_3 109.5 . . ?
C2B_3 C13B_3 C14B_3 109.1(17) . . ?
C2B_3 C13B_3 C15B_3 111.2(17) . . ?
C14B_3 C13B_3 C15B_3 112(2) . . ?
C2B_3 C13B_3 H13B_3 108.0 . . ?
C14B_3 C13B_3 H13B_3 108.0 . . ?
C15B_3 C13B_3 H13B_3 108.0 . . ?
C13B_3 C14B_3 H14D_3 109.5 . . ?
C13B_3 C14B_3 H14E_3 109.5 . . ?
H14D_3 C14B_3 H14E_3 109.5 . . ?
C13B_3 C14B_3 H14F_3 109.5 . . ?
H14D_3 C14B_3 H14F_3 109.5 . . ?
H14E_3 C14B_3 H14F_3 109.5 . . ?
C13B_3 C15B_3 H15D_3 109.5 . . ?
C13B_3 C15B_3 H15E_3 109.5 . . ?
H15D_3 C15B_3 H15E_3 109.5 . . ?
C13B_3 C15B_3 H15F_3 109.5 . . ?
H15D_3 C15B_3 H15F_3 109.5 . . ?
H15E_3 C15B_3 H15F_3 109.5 . . ?
C6A_3 C7_3 C8_3 108.0(7) . . ?
C6A_3 C7_3 C9_3 117.3(7) . . ?
C8_3 C7_3 C9_3 110.0(5) . . ?
C8_3 C7_3 C6B_3 117.0(7) . . ?
C9_3 C7_3 C6B_3 109.9(7) . . ?
C6A_3 C7_3 H7_3 107.1 . . ?
C8_3 C7_3 H7_3 107.1 . . ?
C9_3 C7_3 H7_3 107.1 . . ?
C7_3 C8_3 H8A_3 109.5 . . ?
C7_3 C8_3 H8B_3 109.5 . . ?
H8A_3 C8_3 H8B_3 109.5 . . ?
C7_3 C8_3 H8C_3 109.5 . . ?
H8A_3 C8_3 H8C_3 109.5 . . ?
H8B_3 C8_3 H8C_3 109.5 . . ?
C7_3 C9_3 H9A_3 109.5 . . ?
C7_3 C9_3 H9B_3 109.5 . . ?
H9A_3 C9_3 H9B_3 109.5 . . ?
C7_3 C9_3 H9C_3 109.5 . . ?
H9A_3 C9_3 H9C_3 109.5 . . ?
H9B_3 C9_3 H9C_3 109.5 . . ?
C6A_4 C5A_4 C10A_4 120.0 . . ?
C6A_4 C5A_4 B1A_4 117.8(7) . . ?
C10A_4 C5A_4 B1A_4 121.9(7) . . ?
C5A_4 C6A_4 C7A_4 120.0 . . ?
C5A_4 C6A_4 H6A_4 120.0 . . ?
C7A_4 C6A_4 H6A_4 120.0 . . ?
C8A_4 C7A_4 C6A_4 120.0 . . ?
C8A_4 C7A_4 H7A_4 120.0 . . ?
C6A_4 C7A_4 H7A_4 120.0 . . ?
N2A_4 C8A_4 C7A_4 122.1(7) . . ?
N2A_4 C8A_4 C9A_4 117.5(7) . . ?
C7A_4 C8A_4 C9A_4 120.0 . . ?
C8A_4 C9A_4 C10A_4 120.0 . . ?
C8A_4 C9A_4 H9A_4 120.0 . . ?
C10A_4 C9A_4 H9A_4 120.0 . . ?
C9A_4 C10A_4 C5A_4 120.0 . . ?
C9A_4 C10A_4 H10A_4 120.0 . . ?
C5A_4 C10A_4 H10A_4 120.0 . . ?
C6B_4 C5B_4 C10B_4 120.0 . . ?
C6B_4 C5B_4 N1B_4 122.3(8) . . ?
C10B_4 C5B_4 N1B_4 117.4(9) . . ?
C5B_4 C6B_4 C7B_4 120.0 . . ?
C5B_4 C6B_4 H6B_4 120.0 . . ?
C7B_4 C6B_4 H6B_4 120.0 . . ?
C8B_4 C7B_4 C6B_4 120.0 . . ?
C8B_4 C7B_4 H7B_4 120.0 . . ?
C6B_4 C7B_4 H7B_4 120.0 . . ?
C7B_4 C8B_4 C9B_4 120.0 . . ?
C7B_4 C8B_4 B2B_4 115.4(8) . . ?
C9B_4 C8B_4 B2B_4 124.5(8) . . ?
C10B_4 C9B_4 C8B_4 120.0 . . ?
C10B_4 C9B_4 H9B_4 120.0 . . ?
C8B_4 C9B_4 H9B_4 120.0 . . ?
C9B_4 C10B_4 C5B_4 120.0 . . ?
C9B_4 C10B_4 H10B_4 120.0 . . ?
C5B_4 C10B_4 H10B_4 120.0 . . ?
C4_12 N1A_4 B1A_4 131.2(11) . . ?
C4_12 N1A_4 H1A_4 114.4 . . ?
B1A_4 N1A_4 H1A_4 114.4 . . ?
C8A_4 N2A_4 B2A_4 133.5(10) . . ?
C8A_4 N2A_4 H2A_4 113.3 . . ?
B2A_4 N2A_4 H2A_4 113.3 . . ?
N1A_4 B1A_4 C1A_5 119.1(14) . . ?
N1A_4 B1A_4 C5A_4 118.6(12) . . ?
C1A_5 B1A_4 C5A_4 122.3(11) . . ?
N2A_4 B2A_4 C1A_6 124.9(11) . . ?
N2A_4 B2A_4 C1_13 117.2(10) . . ?
C1A_6 B2A_4 C1_13 117.8(10) . . ?
B1B_4 N1B_4 C5B_4 134.2(14) . . ?
B1B_4 N1B_4 H1B_4 112.9 . . ?
C5B_4 N1B_4 H1B_4 112.9 . . ?
N1B_4 B1B_4 C1B_5 119.4(16) . . ?
N1B_4 B1B_4 C4_15 109.0(13) . . ?
C1B_5 B1B_4 C4_15 131.6(15) . . ?
B2B_4 N2B_4 C1_14 127.7(15) . . ?
B2B_4 N2B_4 H2B_4 116.2 . . ?
C1_14 N2B_4 H2B_4 116.2 . . ?
N2B_4 B2B_4 C1B_6 125.6(16) . . ?
N2B_4 B2B_4 C8B_4 116.4(14) . . ?
C1B_6 B2B_4 C8B_4 117.7(12) . . ?
C4_12 S1_12 C1_12 92.3(7) . . ?
C2_12 C1_12 S1_12 110.3(10) . . ?
C2_12 C1_12 H1_12 124.8 . . ?
S1_12 C1_12 H1_12 124.8 . . ?
C1_12 C2_12 C3_12 111.7(10) . . ?
C1_12 C2_12 H2_12 124.2 . . ?
C3_12 C2_12 H2_12 124.2 . . ?
C4_12 C3_12 C2_12 113.4(11) . . ?
C4_12 C3_12 H3_12 123.3 . . ?
C2_12 C3_12 H3_12 123.3 . . ?
C3_12 C4_12 N1A_4 120.6(11) . . ?
C3_12 C4_12 S1_12 111.9(11) . . ?
N1A_4 C4_12 S1_12 127.5(10) . . ?
C1_15 S1_15 C4_15 92.2(8) . . ?
C2_15 C1_15 S1_15 115.2(11) . . ?
C2_15 C1_15 H1_15 122.4 . . ?
S1_15 C1_15 H1_15 122.4 . . ?
C1_15 C2_15 C3_15 110.0(12) . . ?
C1_15 C2_15 H2_15 125.0 . . ?
C3_15 C2_15 H2_15 125.0 . . ?
C4_15 C3_15 C2_15 112.3(11) . . ?
C4_15 C3_15 H3_15 123.9 . . ?
C2_15 C3_15 H3_15 123.9 . . ?
C3_15 C4_15 B1B_4 148.6(12) . . ?
C3_15 C4_15 S1_15 110.0(11) . . ?
B1B_4 C4_15 S1_15 99.7(10) . . ?
C1_13 S1_13 C4_13 90.3(7) . . ?
C2_13 C1_13 B2A_4 122.8(10) . . ?
C2_13 C1_13 S1_13 110.1(10) . . ?
B2A_4 C1_13 S1_13 126.8(9) . . ?
C3_13 C2_13 C1_13 114.2(11) . . ?
C3_13 C2_13 H2_13 122.9 . . ?
C1_13 C2_13 H2_13 122.9 . . ?
C4_13 C3_13 C2_13 109.6(11) . . ?
C4_13 C3_13 H3_13 125.2 . . ?
C2_13 C3_13 H3_13 125.2 . . ?
C3_13 C4_13 S1_13 115.6(10) . . ?
C3_13 C4_13 H4_13 122.2 . . ?
S1_13 C4_13 H4_13 122.2 . . ?
C1_14 S1_14 C4_14 90.5(9) . . ?
C2_14 C1_14 N2B_4 116.8(13) . . ?
C2_14 C1_14 S1_14 115.8(12) . . ?
N2B_4 C1_14 S1_14 127.0(13) . . ?
C1_14 C2_14 C3_14 108.7(14) . . ?
C1_14 C2_14 H2_14 125.7 . . ?
C3_14 C2_14 H2_14 125.7 . . ?
C4_14 C3_14 C2_14 110.5(13) . . ?
C4_14 C3_14 H3_14 124.7 . . ?
C2_14 C3_14 H3_14 124.7 . . ?
C3_14 C4_14 S1_14 113.2(12) . . ?
C3_14 C4_14 H4_14 123.4 . . ?
S1_14 C4_14 H4_14 123.4 . . ?
C2A_5 C1A_5 C6A_5 120.0 . . ?
C2A_5 C1A_5 B1A_4 119.8(8) . . ?
C6A_5 C1A_5 B1A_4 120.0(8) . . ?
C3A_5 C2A_5 C1A_5 120.0 . . ?
C3A_5 C2A_5 C13A_5 117.8(11) . . ?
C1A_5 C2A_5 C13A_5 122.2(11) . . ?
C2A_5 C3A_5 C4A_5 120.0 . . ?
C2A_5 C3A_5 H3A_5 120.0 . . ?
C4A_5 C3A_5 H3A_5 120.0 . . ?
C3A_5 C4A_5 C5A_5 120.0 . . ?
C3A_5 C4A_5 C10A_5 121.1(9) . . ?
C5A_5 C4A_5 C10A_5 118.9(9) . . ?
C6A_5 C5A_5 C4A_5 120.0 . . ?
C6A_5 C5A_5 H5A_5 120.0 . . ?
C4A_5 C5A_5 H5A_5 120.0 . . ?
C5A_5 C6A_5 C1A_5 120.0 . . ?
C5A_5 C6A_5 C7_5 121.6(7) . . ?
C1A_5 C6A_5 C7_5 118.3(7) . . ?
C2B_5 C1B_5 C6B_5 120.0 . . ?
C2B_5 C1B_5 B1B_4 122.0(9) . . ?
C6B_5 C1B_5 B1B_4 115.8(9) . . ?
C1B_5 C2B_5 C3B_5 120.0 . . ?
C1B_5 C2B_5 C13B_5 111.1(11) . . ?
C3B_5 C2B_5 C13B_5 127.5(11) . . ?
C4B_5 C3B_5 C2B_5 120.0 . . ?
C4B_5 C3B_5 H3B_5 120.0 . . ?
C2B_5 C3B_5 H3B_5 120.0 . . ?
C3B_5 C4B_5 C5B_5 120.0 . . ?
C3B_5 C4B_5 C10B_5 123.2(11) . . ?
C5B_5 C4B_5 C10B_5 116.2(11) . . ?
C4B_5 C5B_5 C6B_5 120.0 . . ?
C4B_5 C5B_5 H5B_5 120.0 . . ?
C6B_5 C5B_5 H5B_5 120.0 . . ?
C5B_5 C6B_5 C1B_5 120.0 . . ?
C5B_5 C6B_5 C7_5 116.5(8) . . ?
C1B_5 C6B_5 C7_5 123.2(8) . . ?
C6B_5 C7_5 C8_5 114.2(8) . . ?
C6B_5 C7_5 C9_5 108.4(8) . . ?
C8_5 C7_5 C9_5 109.8(7) . . ?
C8_5 C7_5 C6A_5 113.8(7) . . ?
C9_5 C7_5 C6A_5 112.8(7) . . ?
C8_5 C7_5 H7_5 106.6 . . ?
C9_5 C7_5 H7_5 106.6 . . ?
C6A_5 C7_5 H7_5 106.6 . . ?
C7_5 C8_5 H8A_5 109.5 . . ?
C7_5 C8_5 H8B_5 109.5 . . ?
H8A_5 C8_5 H8B_5 109.5 . . ?
C7_5 C8_5 H8C_5 109.5 . . ?
H8A_5 C8_5 H8C_5 109.5 . . ?
H8B_5 C8_5 H8C_5 109.5 . . ?
C7_5 C9_5 H9A_5 109.5 . . ?
C7_5 C9_5 H9B_5 109.5 . . ?
H9A_5 C9_5 H9B_5 109.5 . . ?
C7_5 C9_5 H9C_5 109.5 . . ?
H9A_5 C9_5 H9C_5 109.5 . . ?
H9B_5 C9_5 H9C_5 109.5 . . ?
C11A_5 C10A_5 C12A_5 90.0(19) . . ?
C11A_5 C10A_5 C4A_5 112.0(14) . . ?
C12A_5 C10A_5 C4A_5 119.2(14) . . ?
C11A_5 C10A_5 H10A_5 111.3 . . ?
C12A_5 C10A_5 H10A_5 111.3 . . ?
C4A_5 C10A_5 H10A_5 111.3 . . ?
C10A_5 C11A_5 H11A_5 109.5 . . ?
C10A_5 C11A_5 H11B_5 109.5 . . ?
H11A_5 C11A_5 H11B_5 109.5 . . ?
C10A_5 C11A_5 H11C_5 109.5 . . ?
H11A_5 C11A_5 H11C_5 109.5 . . ?
H11B_5 C11A_5 H11C_5 109.5 . . ?
C10A_5 C12A_5 H12A_5 109.5 . . ?
C10A_5 C12A_5 H12B_5 109.5 . . ?
H12A_5 C12A_5 H12B_5 109.5 . . ?
C10A_5 C12A_5 H12C_5 109.5 . . ?
H12A_5 C12A_5 H12C_5 109.5 . . ?
H12B_5 C12A_5 H12C_5 109.5 . . ?
C2A_5 C13A_5 C15A_5 111.2(17) . . ?
C2A_5 C13A_5 C14A_5 107.3(16) . . ?
C15A_5 C13A_5 C14A_5 116.8(17) . . ?
C2A_5 C13A_5 H13A_5 107.0 . . ?
C15A_5 C13A_5 H13A_5 107.0 . . ?
C14A_5 C13A_5 H13A_5 107.0 . . ?
C13A_5 C14A_5 H14A_5 109.5 . . ?
C13A_5 C14A_5 H14B_5 109.5 . . ?
H14A_5 C14A_5 H14B_5 109.5 . . ?
C13A_5 C14A_5 H14C_5 109.5 . . ?
H14A_5 C14A_5 H14C_5 109.5 . . ?
H14B_5 C14A_5 H14C_5 109.5 . . ?
C13A_5 C15A_5 H15A_5 109.5 . . ?
C13A_5 C15A_5 H15B_5 109.5 . . ?
H15A_5 C15A_5 H15B_5 109.5 . . ?
C13A_5 C15A_5 H15C_5 109.5 . . ?
H15A_5 C15A_5 H15C_5 109.5 . . ?
H15B_5 C15A_5 H15C_5 109.5 . . ?
C11B_5 C10B_5 C12B_5 131(2) . . ?
C11B_5 C10B_5 C4B_5 109.2(16) . . ?
C12B_5 C10B_5 C4B_5 103(2) . . ?
C11B_5 C10B_5 H10B_5 103.9 . . ?
C12B_5 C10B_5 H10B_5 103.9 . . ?
C4B_5 C10B_5 H10B_5 103.9 . . ?
C10B_5 C11B_5 H11D_5 109.5 . . ?
C10B_5 C11B_5 H11E_5 109.5 . . ?
H11D_5 C11B_5 H11E_5 109.5 . . ?
C10B_5 C11B_5 H11F_5 109.5 . . ?
H11D_5 C11B_5 H11F_5 109.5 . . ?
H11E_5 C11B_5 H11F_5 109.5 . . ?
C10B_5 C12B_5 H12D_5 109.5 . . ?
C10B_5 C12B_5 H12E_5 109.5 . . ?
H12D_5 C12B_5 H12E_5 109.5 . . ?
C10B_5 C12B_5 H12F_5 109.5 . . ?
H12D_5 C12B_5 H12F_5 109.5 . . ?
H12E_5 C12B_5 H12F_5 109.5 . . ?
C15B_5 C13B_5 C14B_5 104(2) . . ?
C15B_5 C13B_5 C2B_5 106.6(18) . . ?
C14B_5 C13B_5 C2B_5 119(2) . . ?
C15B_5 C13B_5 H13B_5 108.7 . . ?
C14B_5 C13B_5 H13B_5 108.7 . . ?
C2B_5 C13B_5 H13B_5 108.7 . . ?
C13B_5 C14B_5 H14D_5 109.5 . . ?
C13B_5 C14B_5 H14E_5 109.5 . . ?
H14D_5 C14B_5 H14E_5 109.5 . . ?
C13B_5 C14B_5 H14F_5 109.5 . . ?
H14D_5 C14B_5 H14F_5 109.5 . . ?
H14E_5 C14B_5 H14F_5 109.5 . . ?
C13B_5 C15B_5 H15D_5 109.5 . . ?
C13B_5 C15B_5 H15E_5 109.5 . . ?
H15D_5 C15B_5 H15E_5 109.5 . . ?
C13B_5 C15B_5 H15F_5 109.5 . . ?
H15D_5 C15B_5 H15F_5 109.5 . . ?
H15E_5 C15B_5 H15F_5 109.5 . . ?
C2A_6 C1A_6 C6A_6 120.0 . . ?
C2A_6 C1A_6 B2A_4 122.4(6) . . ?
C6A_6 C1A_6 B2A_4 117.4(6) . . ?
C1A_6 C2A_6 C3A_6 120.0 . . ?
C1A_6 C2A_6 C13_6 118.0(5) . . ?
C3A_6 C2A_6 C13_6 121.9(5) . . ?
C2A_6 C3A_6 C4A_6 120.0 . . ?
C2A_6 C3A_6 H3A_6 120.0 . . ?
C4A_6 C3A_6 H3A_6 120.0 . . ?
C3A_6 C4A_6 C5A_6 120.0 . . ?
C3A_6 C4A_6 C10_6 116.1(5) . . ?
C5A_6 C4A_6 C10_6 123.9(5) . . ?
C4A_6 C5A_6 C6A_6 120.0 . . ?
C4A_6 C5A_6 H5A_6 120.0 . . ?
C6A_6 C5A_6 H5A_6 120.0 . . ?
C5A_6 C6A_6 C1A_6 120.0 . . ?
C5A_6 C6A_6 C7A_6 118.5(7) . . ?
C1A_6 C6A_6 C7A_6 121.5(7) . . ?
C6A_6 C7A_6 C9A_6 112.1(12) . . ?
C6A_6 C7A_6 C8A_6 109.3(9) . . ?
C9A_6 C7A_6 C8A_6 111.4(13) . . ?
C6A_6 C7A_6 H7A_6 108.0 . . ?
C9A_6 C7A_6 H7A_6 108.0 . . ?
C8A_6 C7A_6 H7A_6 108.0 . . ?
C7A_6 C8A_6 H8AA_6 109.5 . . ?
C7A_6 C8A_6 H8AB_6 109.5 . . ?
H8AA_6 C8A_6 H8AB_6 109.5 . . ?
C7A_6 C8A_6 H8AC_6 109.5 . . ?
H8AA_6 C8A_6 H8AC_6 109.5 . . ?
H8AB_6 C8A_6 H8AC_6 109.5 . . ?
C7A_6 C9A_6 H9AA_6 109.5 . . ?
C7A_6 C9A_6 H9AB_6 109.5 . . ?
H9AA_6 C9A_6 H9AB_6 109.5 . . ?
C7A_6 C9A_6 H9AC_6 109.5 . . ?
H9AA_6 C9A_6 H9AC_6 109.5 . . ?
H9AB_6 C9A_6 H9AC_6 109.5 . . ?
C2B_6 C1B_6 C6B_6 120.0 . . ?
C2B_6 C1B_6 B2B_4 118.3(8) . . ?
C6B_6 C1B_6 B2B_4 120.8(8) . . ?
C1B_6 C2B_6 C3B_6 120.0 . . ?
C1B_6 C2B_6 C13_6 124.8(7) . . ?
C3B_6 C2B_6 C13_6 115.0(6) . . ?
C4B_6 C3B_6 C2B_6 120.0 . . ?
C4B_6 C3B_6 H3B_6 120.0 . . ?
C2B_6 C3B_6 H3B_6 120.0 . . ?
C3B_6 C4B_6 C5B_6 120.0 . . ?
C3B_6 C4B_6 C10_6 125.9(6) . . ?
C5B_6 C4B_6 C10_6 113.9(6) . . ?
C6B_6 C5B_6 C4B_6 120.0 . . ?
C6B_6 C5B_6 H5B_6 120.0 . . ?
C4B_6 C5B_6 H5B_6 120.0 . . ?
C5B_6 C6B_6 C1B_6 120.0 . . ?
C5B_6 C6B_6 C7B_6 119.2(9) . . ?
C1B_6 C6B_6 C7B_6 120.6(8) . . ?
C8B_6 C7B_6 C9B_6 112(2) . . ?
C8B_6 C7B_6 C6B_6 116.0(17) . . ?
C9B_6 C7B_6 C6B_6 109.0(12) . . ?
C8B_6 C7B_6 H7B_6 106.6 . . ?
C9B_6 C7B_6 H7B_6 106.6 . . ?
C6B_6 C7B_6 H7B_6 106.6 . . ?
C7B_6 C8B_6 H8BA_6 109.5 . . ?
C7B_6 C8B_6 H8BB_6 109.5 . . ?
H8BA_6 C8B_6 H8BB_6 109.5 . . ?
C7B_6 C8B_6 H8BC_6 109.5 . . ?
H8BA_6 C8B_6 H8BC_6 109.5 . . ?
H8BB_6 C8B_6 H8BC_6 109.5 . . ?
C7B_6 C9B_6 H9BA_6 109.5 . . ?
C7B_6 C9B_6 H9BB_6 109.5 . . ?
H9BA_6 C9B_6 H9BB_6 109.5 . . ?
C7B_6 C9B_6 H9BC_6 109.5 . . ?
H9BA_6 C9B_6 H9BC_6 109.5 . . ?
H9BB_6 C9B_6 H9BC_6 109.5 . . ?
C4A_6 C10_6 C12_6 113.9(8) . . ?
C4A_6 C10_6 C11_6 108.8(7) . . ?
C12_6 C10_6 C11_6 110.9(7) . . ?
C12_6 C10_6 C4B_6 107.0(9) . . ?
C11_6 C10_6 C4B_6 120.3(8) . . ?
C4A_6 C10_6 H10_6 107.7 . . ?
C12_6 C10_6 H10_6 107.7 . . ?
C11_6 C10_6 H10_6 107.7 . . ?
C10_6 C11_6 H11A_6 109.5 . . ?
C10_6 C11_6 H11B_6 109.5 . . ?
H11A_6 C11_6 H11B_6 109.5 . . ?
C10_6 C11_6 H11C_6 109.5 . . ?
H11A_6 C11_6 H11C_6 109.5 . . ?
H11B_6 C11_6 H11C_6 109.5 . . ?
C10_6 C12_6 H12A_6 109.5 . . ?
C10_6 C12_6 H12B_6 109.5 . . ?
H12A_6 C12_6 H12B_6 109.5 . . ?
C10_6 C12_6 H12C_6 109.5 . . ?
H12A_6 C12_6 H12C_6 109.5 . . ?
H12B_6 C12_6 H12C_6 109.5 . . ?
C2B_6 C13_6 C14_6 117.7(9) . . ?
C2B_6 C13_6 C15_6 109.9(8) . . ?
C14_6 C13_6 C15_6 112.0(5) . . ?
C14_6 C13_6 C2A_6 107.5(7) . . ?
C15_6 C13_6 C2A_6 114.8(6) . . ?
C14_6 C13_6 H13_6 107.4 . . ?
C15_6 C13_6 H13_6 107.4 . . ?
C2A_6 C13_6 H13_6 107.4 . . ?
C13_6 C14_6 H14A_6 109.5 . . ?
C13_6 C14_6 H14B_6 109.5 . . ?
H14A_6 C14_6 H14B_6 109.5 . . ?
C13_6 C14_6 H14C_6 109.5 . . ?
H14A_6 C14_6 H14C_6 109.5 . . ?
H14B_6 C14_6 H14C_6 109.5 . . ?
C13_6 C15_6 H15A_6 109.5 . . ?
C13_6 C15_6 H15B_6 109.5 . . ?
H15A_6 C15_6 H15B_6 109.5 . . ?
C13_6 C15_6 H15C_6 109.5 . . ?
H15A_6 C15_6 H15C_6 109.5 . . ?
H15B_6 C15_6 H15C_6 109.5 . . ?
C2_7 C1_7 H1A_7 109.5 . . ?
C2_7 C1_7 H1B_7 109.5 . . ?
H1A_7 C1_7 H1B_7 109.5 . . ?
C2_7 C1_7 H1C_7 109.5 . . ?
H1A_7 C1_7 H1C_7 109.5 . . ?
H1B_7 C1_7 H1C_7 109.5 . . ?
C3_7 C2_7 C1_7 114.0(8) . . ?
C3_7 C2_7 H2A_7 108.7 . . ?
C1_7 C2_7 H2A_7 108.7 . . ?
C3_7 C2_7 H2B_7 108.7 . . ?
C1_7 C2_7 H2B_7 108.7 . . ?
H2A_7 C2_7 H2B_7 107.6 . . ?
C2_7 C3_7 C3_7 117.8(11) . 2_667 ?
C2_7 C3_7 H3A_7 107.9 . . ?
C3_7 C3_7 H3A_7 107.9 2_667 . ?
C2_7 C3_7 H3B_7 107.9 . . ?
C3_7 C3_7 H3B_7 107.9 2_667 . ?
H3A_7 C3_7 H3B_7 107.2 . . ?
C2_8 C1_8 H1A_8 109.5 . . ?
C2_8 C1_8 H1B_8 109.5 . . ?
H1A_8 C1_8 H1B_8 109.5 . . ?
C2_8 C1_8 H1C_8 109.5 . . ?
H1A_8 C1_8 H1C_8 109.5 . . ?
H1B_8 C1_8 H1C_8 109.5 . . ?
C3_8 C2_8 C1_8 114.4(14) . . ?
C3_8 C2_8 H2A_8 108.7 . . ?
C1_8 C2_8 H2A_8 108.7 . . ?
C3_8 C2_8 H2B_8 108.7 . . ?
C1_8 C2_8 H2B_8 108.7 . . ?
H2A_8 C2_8 H2B_8 107.6 . . ?
C3_8 C3_8 C2_8 120.7(19) 2_657 . ?
C3_8 C3_8 H3A_8 107.2 2_657 . ?
C2_8 C3_8 H3A_8 107.2 . . ?
C3_8 C3_8 H3B_8 107.2 2_657 . ?
C2_8 C3_8 H3B_8 107.2 . . ?
H3A_8 C3_8 H3B_8 106.8 . . ?

loop_
_geom_bond_atom_site_label_1
_geom_bond_atom_site_label_2
_geom_bond_distance
_geom_bond_site_symmetry_2
_geom_bond_publ_flag
S1_9 C1_9 1.698(10) . ?
S1_9 C4_9 1.725(11) . ?
C1_9 C2_9 1.373(13) . ?
C1_9 H1_9 0.9500 . ?
C2_9 C3_9 1.416(14) . ?
C2_9 H2_9 0.9500 . ?
C3_9 C4_9 1.417(13) . ?
C3_9 H3_9 0.9500 . ?
C4_9 B1A_1 1.698(17) . ?
S1_16 C4_16 1.679(13) . ?
S1_16 C1_16 1.722(13) . ?
C1_16 C2_16 1.385(17) . ?
C1_16 H1_16 0.9500 . ?
C2_16 C3_16 1.465(17) . ?
C2_16 H2_16 0.9500 . ?
C3_16 C4_16 1.376(18) . ?
C3_16 H3_16 0.9500 . ?
C4_16 N1B_1 1.30(2) . ?
C5A_1 C6A_1 1.3900 . ?
C5A_1 C10A_1 1.3900 . ?
C5A_1 N1A_1 1.448(11) . ?
C6A_1 C7A_1 1.3900 . ?
C6A_1 H6A_1 0.9500 . ?
C7A_1 C8A_1 1.3900 . ?
C7A_1 H7A_1 0.9500 . ?
C8A_1 C9A_1 1.3900 . ?
C8A_1 B2A_1 1.608(16) . ?
C9A_1 C10A_1 1.3900 . ?
C9A_1 H9A_1 0.9500 . ?
C10A_1 H10A_1 0.9500 . ?
C5B_1 C6B_1 1.3900 . ?
C5B_1 C10B_1 1.3900 . ?
C5B_1 B1B_1 1.656(15) . ?
C6B_1 C7B_1 1.3900 . ?
C6B_1 H6B_1 0.9500 . ?
C7B_1 C8B_1 1.3900 . ?
C7B_1 H7B_1 0.9500 . ?
C8B_1 N2B_1 1.373(13) . ?
C8B_1 C9B_1 1.3900 . ?
C9B_1 C10B_1 1.3900 . ?
C9B_1 H9B_1 0.9500 . ?
C10B_1 H10B_1 0.9500 . ?
N1A_1 B1A_1 1.328(16) . ?
N1A_1 H1A_1 0.8800 . ?
B1A_1 C1A_2 1.564(15) . ?
N2A_1 B2A_1 1.356(17) . ?
N2A_1 C1_10 1.405(18) . ?
N2A_1 H2A_1 0.8800 . ?
B2A_1 C1A_3 1.595(14) . ?
N1B_1 B1B_1 1.41(2) . ?
N1B_1 H1B_1 0.8800 . ?
B1B_1 C1B_2 1.62(2) . ?
N2B_1 B2B_1 1.432(19) . ?
N2B_1 H2B_1 0.8800 . ?
B2B_1 C1B_3 1.600(18) . ?
B2B_1 C1_11 1.62(2) . ?
S1_10 C1_10 1.675(12) . ?
S1_10 C4_10 1.736(13) . ?
C1_10 C2_10 1.408(16) . ?
C2_10 C3_10 1.487(15) . ?
C2_10 H2_10 0.9500 . ?
C3_10 C4_10 1.355(16) . ?
C3_10 H3_10 0.9500 . ?
C4_10 H4_10 0.9500 . ?
S1_11 C4_11 1.658(11) . ?
S1_11 C1_11 1.688(12) . ?
C1_11 C2_11 1.506(13) . ?
C2_11 C3_11 1.406(15) . ?
C2_11 H2_11 0.9500 . ?
C3_11 C4_11 1.415(13) . ?
C3_11 H3_11 0.9500 . ?
C4_11 H4_11 0.9500 . ?
C1A_2 C2A_2 1.3900 . ?
C1A_2 C6A_2 1.3900 . ?
C2A_2 C3A_2 1.3900 . ?
C2A_2 C13A_2 1.562(18) . ?
C3A_2 C4A_2 1.3900 . ?
C3A_2 H3A_2 0.9500 . ?
C4A_2 C5A_2 1.3900 . ?
C4A_2 C10A_2 1.552(16) . ?
C5A_2 C6A_2 1.3900 . ?
C5A_2 H5A_2 0.9500 . ?
C6A_2 C7A_2 1.566(18) . ?
C7A_2 C9A_2 1.50(2) . ?
C7A_2 C8A_2 1.51(2) . ?
C7A_2 H7A_2 1.0000 . ?
C8A_2 H8A_2 0.9800 . ?
C8A_2 H8B_2 0.9800 . ?
C8A_2 H8C_2 0.9800 . ?
C9A_2 H9A_2 0.9800 . ?
C9A_2 H9B_2 0.9800 . ?
C9A_2 H9C_2 0.9800 . ?
C10A_2 C11A_2 1.448(18) . ?
C10A_2 C12A_2 1.67(2) . ?
C10A_2 H10A_2 1.0000 . ?
C11A_2 H11A_2 0.9800 . ?
C11A_2 H11B_2 0.9800 . ?
C11A_2 H11C_2 0.9800 . ?
C12A_2 H12A_2 0.9800 . ?
C12A_2 H12B_2 0.9800 . ?
C12A_2 H12C_2 0.9800 . ?
C13A_2 C14A_2 1.51(2) . ?
C13A_2 C15A_2 1.51(2) . ?
C13A_2 H13A_2 1.0000 . ?
C14A_2 H14A_2 0.9800 . ?
C14A_2 H14B_2 0.9800 . ?
C14A_2 H14C_2 0.9800 . ?
C15A_2 H15A_2 0.9800 . ?
C15A_2 H15B_2 0.9800 . ?
C15A_2 H15C_2 0.9800 . ?
C1B_2 C2B_2 1.3900 . ?
C1B_2 C6B_2 1.3900 . ?
C2B_2 C3B_2 1.3900 . ?
C2B_2 C13B_2 1.51(2) . ?
C3B_2 C4B_2 1.3900 . ?
C3B_2 H3B_2 0.9500 . ?
C4B_2 C5B_2 1.3900 . ?
C4B_2 C10B_2 1.67(2) . ?
C5B_2 C6B_2 1.3900 . ?
C5B_2 H5B_2 0.9500 . ?
C6B_2 C7B_2 1.57(2) . ?
C7B_2 C9B_2 1.52(3) . ?
C7B_2 C8B_2 1.54(2) . ?
C7B_2 H7B_2 1.0000 . ?
C8B_2 H8D_2 0.9800 . ?
C8B_2 H8E_2 0.9800 . ?
C8B_2 H8F_2 0.9800 . ?
C9B_2 H9D_2 0.9800 . ?
C9B_2 H9E_2 0.9800 . ?
C9B_2 H9F_2 0.9800 . ?
C10B_2 C12B_2 1.26(2) . ?
C10B_2 C11B_2 1.47(2) . ?
C10B_2 H10B_2 1.0000 . ?
C11B_2 H11D_2 0.9800 . ?
C11B_2 H11E_2 0.9800 . ?
C11B_2 H11F_2 0.9800 . ?
C12B_2 H12D_2 0.9800 . ?
C12B_2 H12E_2 0.9800 . ?
C12B_2 H12F_2 0.9800 . ?
C13B_2 C15B_2 1.48(3) . ?
C13B_2 C14B_2 1.57(3) . ?
C13B_2 H13B_2 1.0000 . ?
C14B_2 H14D_2 0.9800 . ?
C14B_2 H14E_2 0.9800 . ?
C14B_2 H14F_2 0.9800 . ?
C15B_2 H15D_2 0.9800 . ?
C15B_2 H15E_2 0.9800 . ?
C15B_2 H15F_2 0.9800 . ?
C1A_3 C2A_3 1.3900 . ?
C1A_3 C6A_3 1.3900 . ?
C2A_3 C3A_3 1.3900 . ?
C2A_3 C13A_3 1.63(2) . ?
C3A_3 C4A_3 1.3900 . ?
C3A_3 H3A_3 0.9500 . ?
C4A_3 C5A_3 1.3900 . ?
C4A_3 C10A_3 1.58(3) . ?
C5A_3 C6A_3 1.3900 . ?
C5A_3 H5A_3 0.9500 . ?
C6A_3 C7_3 1.392(10) . ?
C10A_3 C11A_3 1.32(3) . ?
C10A_3 C12A_3 1.56(4) . ?
C10A_3 H10A_3 1.0000 . ?
C11A_3 H11A_3 0.9800 . ?
C11A_3 H11B_3 0.9800 . ?
C11A_3 H11C_3 0.9800 . ?
C12A_3 H12A_3 0.9800 . ?
C12A_3 H12B_3 0.9800 . ?
C12A_3 H12C_3 0.9800 . ?
C13A_3 C14A_3 1.46(2) . ?
C13A_3 C15A_3 1.60(2) . ?
C13A_3 H13A_3 1.0000 . ?
C14A_3 H14A_3 0.9800 . ?
C14A_3 H14B_3 0.9800 . ?
C14A_3 H14C_3 0.9800 . ?
C15A_3 H15A_3 0.9800 . ?
C15A_3 H15B_3 0.9800 . ?
C15A_3 H15C_3 0.9800 . ?
C1B_3 C2B_3 1.3900 . ?
C1B_3 C6B_3 1.3900 . ?
C2B_3 C3B_3 1.3900 . ?
C2B_3 C13B_3 1.42(3) . ?
C3B_3 C4B_3 1.3900 . ?
C3B_3 H3B_3 0.9500 . ?
C4B_3 C5B_3 1.3900 . ?
C4B_3 C10B_3 1.56(3) . ?
C5B_3 C6B_3 1.3900 . ?
C5B_3 H5B_3 0.9500 . ?
C6B_3 C7_3 1.658(12) . ?
C10B_3 C12B_3 1.30(5) . ?
C10B_3 C11B_3 1.56(4) . ?
C10B_3 H10B_3 1.0000 . ?
C11B_3 H11D_3 0.9800 . ?
C11B_3 H11E_3 0.9800 . ?
C11B_3 H11F_3 0.9800 . ?
C12B_3 H12D_3 0.9800 . ?
C12B_3 H12E_3 0.9800 . ?
C12B_3 H12F_3 0.9800 . ?
C13B_3 C14B_3 1.45(3) . ?
C13B_3 C15B_3 1.59(3) . ?
C13B_3 H13B_3 1.0000 . ?
C14B_3 H14D_3 0.9800 . ?
C14B_3 H14E_3 0.9800 . ?
C14B_3 H14F_3 0.9800 . ?
C15B_3 H15D_3 0.9800 . ?
C15B_3 H15E_3 0.9800 . ?
C15B_3 H15F_3 0.9800 . ?
C7_3 C8_3 1.550(10) . ?
C7_3 C9_3 1.554(8) . ?
C7_3 H7_3 1.0000 . ?
C8_3 H8A_3 0.9800 . ?
C8_3 H8B_3 0.9800 . ?
C8_3 H8C_3 0.9800 . ?
C9_3 H9A_3 0.9800 . ?
C9_3 H9B_3 0.9800 . ?
C9_3 H9C_3 0.9800 . ?
C5A_4 C6A_4 1.3900 . ?
C5A_4 C10A_4 1.3900 . ?
C5A_4 B1A_4 1.58(2) . ?
C6A_4 C7A_4 1.3900 . ?
C6A_4 H6A_4 0.9500 . ?
C7A_4 C8A_4 1.3900 . ?
C7A_4 H7A_4 0.9500 . ?
C8A_4 N2A_4 1.347(12) . ?
C8A_4 C9A_4 1.3900 . ?
C9A_4 C10A_4 1.3900 . ?
C9A_4 H9A_4 0.9500 . ?
C10A_4 H10A_4 0.9500 . ?
C5B_4 C6B_4 1.3900 . ?
C5B_4 C10B_4 1.3900 . ?
C5B_4 N1B_4 1.450(17) . ?
C6B_4 C7B_4 1.3900 . ?
C6B_4 H6B_4 0.9500 . ?
C7B_4 C8B_4 1.3900 . ?
C7B_4 H7B_4 0.9500 . ?
C8B_4 C9B_4 1.3900 . ?
C8B_4 B2B_4 1.66(2) . ?
C9B_4 C10B_4 1.3900 . ?
C9B_4 H9B_4 0.9500 . ?
C10B_4 H10B_4 0.9500 . ?
N1A_4 C4_12 1.443(17) . ?
N1A_4 B1A_4 1.468(18) . ?
N1A_4 H1A_4 0.8800 . ?
N2A_4 B2A_4 1.483(17) . ?
N2A_4 H2A_4 0.8800 . ?
B1A_4 C1A_5 1.554(17) . ?
B2A_4 C1A_6 1.607(14) . ?
B2A_4 C1_13 1.62(2) . ?
N1B_4 B1B_4 1.36(2) . ?
N1B_4 H1B_4 0.8800 . ?
B1B_4 C1B_5 1.520(18) . ?
B1B_4 C4_15 1.59(2) . ?
N2B_4 B2B_4 1.23(2) . ?
N2B_4 C1_14 1.48(2) . ?
N2B_4 H2B_4 0.8800 . ?
B2B_4 C1B_6 1.590(19) . ?
S1_12 C4_12 1.711(12) . ?
S1_12 C1_12 1.720(11) . ?
C1_12 C2_12 1.377(15) . ?
C1_12 H1_12 0.9500 . ?
C2_12 C3_12 1.437(14) . ?
C2_12 H2_12 0.9500 . ?
C3_12 C4_12 1.319(14) . ?
C3_12 H3_12 0.9500 . ?
S1_15 C1_15 1.677(12) . ?
S1_15 C4_15 1.692(13) . ?
C1_15 C2_15 1.343(16) . ?
C1_15 H1_15 0.9500 . ?
C2_15 C3_15 1.428(15) . ?
C2_15 H2_15 0.9500 . ?
C3_15 C4_15 1.418(16) . ?
C3_15 H3_15 0.9500 . ?
S1_13 C1_13 1.677(10) . ?
S1_13 C4_13 1.713(12) . ?
C1_13 C2_13 1.398(14) . ?
C2_13 C3_13 1.392(14) . ?
C2_13 H2_13 0.9500 . ?
C3_13 C4_13 1.304(13) . ?
C3_13 H3_13 0.9500 . ?
C4_13 H4_13 0.9500 . ?
S1_14 C1_14 1.660(12) . ?
S1_14 C4_14 1.692(12) . ?
C1_14 C2_14 1.377(17) . ?
C2_14 C3_14 1.442(18) . ?
C2_14 H2_14 0.9500 . ?
C3_14 C4_14 1.377(16) . ?
C3_14 H3_14 0.9500 . ?
C4_14 H4_14 0.9500 . ?
C1A_5 C2A_5 1.3900 . ?
C1A_5 C6A_5 1.3900 . ?
C2A_5 C3A_5 1.3900 . ?
C2A_5 C13A_5 1.51(3) . ?
C3A_5 C4A_5 1.3900 . ?
C3A_5 H3A_5 0.9500 . ?
C4A_5 C5A_5 1.3900 . ?
C4A_5 C10A_5 1.555(13) . ?
C5A_5 C6A_5 1.3900 . ?
C5A_5 H5A_5 0.9500 . ?
C6A_5 C7_5 1.576(8) . ?
C1B_5 C2B_5 1.3900 . ?
C1B_5 C6B_5 1.3900 . ?
C2B_5 C3B_5 1.3900 . ?
C2B_5 C13B_5 1.75(3) . ?
C3B_5 C4B_5 1.3900 . ?
C3B_5 H3B_5 0.9500 . ?
C4B_5 C5B_5 1.3900 . ?
C4B_5 C10B_5 1.565(14) . ?
C5B_5 C6B_5 1.3900 . ?
C5B_5 H5B_5 0.9500 . ?
C6B_5 C7_5 1.477(10) . ?
C7_5 C8_5 1.504(9) . ?
C7_5 C9_5 1.525(9) . ?
C7_5 H7_5 1.0000 . ?
C8_5 H8A_5 0.9800 . ?
C8_5 H8B_5 0.9800 . ?
C8_5 H8C_5 0.9800 . ?
C9_5 H9A_5 0.9800 . ?
C9_5 H9B_5 0.9800 . ?
C9_5 H9C_5 0.9800 . ?
C10A_5 C11A_5 1.514(14) . ?
C10A_5 C12A_5 1.542(14) . ?
C10A_5 H10A_5 1.0000 . ?
C11A_5 H11A_5 0.9800 . ?
C11A_5 H11B_5 0.9800 . ?
C11A_5 H11C_5 0.9800 . ?
C12A_5 H12A_5 0.9800 . ?
C12A_5 H12B_5 0.9800 . ?
C12A_5 H12C_5 0.9800 . ?
C13A_5 C15A_5 1.512(13) . ?
C13A_5 C14A_5 1.540(13) . ?
C13A_5 H13A_5 1.0000 . ?
C14A_5 H14A_5 0.9800 . ?
C14A_5 H14B_5 0.9800 . ?
C14A_5 H14C_5 0.9800 . ?
C15A_5 H15A_5 0.9800 . ?
C15A_5 H15B_5 0.9800 . ?
C15A_5 H15C_5 0.9800 . ?
C10B_5 C11B_5 1.511(14) . ?
C10B_5 C12B_5 1.540(15) . ?
C10B_5 H10B_5 1.0000 . ?
C11B_5 H11D_5 0.9800 . ?
C11B_5 H11E_5 0.9800 . ?
C11B_5 H11F_5 0.9800 . ?
C12B_5 H12D_5 0.9800 . ?
C12B_5 H12E_5 0.9800 . ?
C12B_5 H12F_5 0.9800 . ?
C13B_5 C15B_5 1.533(14) . ?
C13B_5 C14B_5 1.536(15) . ?
C13B_5 H13B_5 1.0000 . ?
C14B_5 H14D_5 0.9800 . ?
C14B_5 H14E_5 0.9800 . ?
C14B_5 H14F_5 0.9800 . ?
C15B_5 H15D_5 0.9800 . ?
C15B_5 H15E_5 0.9800 . ?
C15B_5 H15F_5 0.9800 . ?
C1A_6 C2A_6 1.3900 . ?
C1A_6 C6A_6 1.3900 . ?
C2A_6 C3A_6 1.3900 . ?
C2A_6 C13_6 1.635(10) . ?
C3A_6 C4A_6 1.3900 . ?
C3A_6 H3A_6 0.9500 . ?
C4A_6 C5A_6 1.3900 . ?
C4A_6 C10_6 1.469(10) . ?
C5A_6 C6A_6 1.3900 . ?
C5A_6 H5A_6 0.9500 . ?
C6A_6 C7A_6 1.496(12) . ?
C7A_6 C9A_6 1.52(2) . ?
C7A_6 C8A_6 1.57(2) . ?
C7A_6 H7A_6 1.0000 . ?
C8A_6 H8AA_6 0.9800 . ?
C8A_6 H8AB_6 0.9800 . ?
C8A_6 H8AC_6 0.9800 . ?
C9A_6 H9AA_6 0.9800 . ?
C9A_6 H9AB_6 0.9800 . ?
C9A_6 H9AC_6 0.9800 . ?
C1B_6 C2B_6 1.3900 . ?
C1B_6 C6B_6 1.3900 . ?
C2B_6 C3B_6 1.3900 . ?
C2B_6 C13_6 1.465(11) . ?
C3B_6 C4B_6 1.3900 . ?
C3B_6 H3B_6 0.9500 . ?
C4B_6 C5B_6 1.3900 . ?
C4B_6 C10_6 1.602(12) . ?
C5B_6 C6B_6 1.3900 . ?
C5B_6 H5B_6 0.9500 . ?
C6B_6 C7B_6 1.560(18) . ?
C7B_6 C8B_6 1.46(3) . ?
C7B_6 C9B_6 1.49(3) . ?
C7B_6 H7B_6 1.0000 . ?
C8B_6 H8BA_6 0.9800 . ?
C8B_6 H8BB_6 0.9800 . ?
C8B_6 H8BC_6 0.9800 . ?
C9B_6 H9BA_6 0.9800 . ?
C9B_6 H9BB_6 0.9800 . ?
C9B_6 H9BC_6 0.9800 . ?
C10_6 C12_6 1.475(10) . ?
C10_6 C11_6 1.538(11) . ?
C10_6 H10_6 1.0000 . ?
C11_6 H11A_6 0.9800 . ?
C11_6 H11B_6 0.9800 . ?
C11_6 H11C_6 0.9800 . ?
C12_6 H12A_6 0.9800 . ?
C12_6 H12B_6 0.9800 . ?
C12_6 H12C_6 0.9800 . ?
C13_6 C14_6 1.490(9) . ?
C13_6 C15_6 1.538(8) . ?
C13_6 H13_6 1.0000 . ?
C14_6 H14A_6 0.9800 . ?
C14_6 H14B_6 0.9800 . ?
C14_6 H14C_6 0.9800 . ?
C15_6 H15A_6 0.9800 . ?
C15_6 H15B_6 0.9800 . ?
C15_6 H15C_6 0.9800 . ?
C1_7 C2_7 1.519(12) . ?
C1_7 H1A_7 0.9800 . ?
C1_7 H1B_7 0.9800 . ?
C1_7 H1C_7 0.9800 . ?
C2_7 C3_7 1.473(12) . ?
C2_7 H2A_7 0.9900 . ?
C2_7 H2B_7 0.9900 . ?
C3_7 C3_7 1.498(15) 2_667 ?
C3_7 H3A_7 0.9900 . ?
C3_7 H3B_7 0.9900 . ?
C1_8 C2_8 1.520(19) . ?
C1_8 H1A_8 0.9800 . ?
C1_8 H1B_8 0.9800 . ?
C1_8 H1C_8 0.9800 . ?
C2_8 C3_8 1.481(19) . ?
C2_8 H2A_8 0.9900 . ?
C2_8 H2B_8 0.9900 . ?
C3_8 C3_8 1.38(2) 2_657 ?
C3_8 H3A_8 0.9900 . ?
C3_8 H3B_8 0.9900 . ?

loop_
_geom_torsion_atom_site_label_1
_geom_torsion_atom_site_label_2
_geom_torsion_atom_site_label_3
_geom_torsion_atom_site_label_4
_geom_torsion
_geom_torsion_site_symmetry_1
_geom_torsion_site_symmetry_2
_geom_torsion_site_symmetry_3
_geom_torsion_site_symmetry_4
_geom_torsion_publ_flag
C4_9 S1_9 C1_9 C2_9 -2.6(8) . . . . ?
S1_9 C1_9 C2_9 C3_9 4.8(10) . . . . ?
C1_9 C2_9 C3_9 C4_9 -4.9(13) . . . . ?
C2_9 C3_9 C4_9 B1A_1 177.8(13) . . . . ?
C2_9 C3_9 C4_9 S1_9 2.8(14) . . . . ?
C1_9 S1_9 C4_9 C3_9 -0.2(10) . . . . ?
C1_9 S1_9 C4_9 B1A_1 -176.0(11) . . . . ?
C4_16 S1_16 C1_16 C2_16 0.2(12) . . . . ?
S1_16 C1_16 C2_16 C3_16 1.3(15) . . . . ?
C1_16 C2_16 C3_16 C4_16 -3(3) . . . . ?
C2_16 C3_16 C4_16 N1B_1 178(2) . . . . ?
C2_16 C3_16 C4_16 S1_16 3(3) . . . . ?
C1_16 S1_16 C4_16 N1B_1 -177(3) . . . . ?
C1_16 S1_16 C4_16 C3_16 -2(2) . . . . ?
C10A_1 C5A_1 C6A_1 C7A_1 0.0 . . . . ?
N1A_1 C5A_1 C6A_1 C7A_1 176.5(8) . . . . ?
C5A_1 C6A_1 C7A_1 C8A_1 0.0 . . . . ?
C6A_1 C7A_1 C8A_1 C9A_1 0.0 . . . . ?
C6A_1 C7A_1 C8A_1 B2A_1 -177.2(8) . . . . ?
C7A_1 C8A_1 C9A_1 C10A_1 0.0 . . . . ?
B2A_1 C8A_1 C9A_1 C10A_1 177.1(8) . . . . ?
C8A_1 C9A_1 C10A_1 C5A_1 0.0 . . . . ?
C6A_1 C5A_1 C10A_1 C9A_1 0.0 . . . . ?
N1A_1 C5A_1 C10A_1 C9A_1 -176.6(7) . . . . ?
C10B_1 C5B_1 C6B_1 C7B_1 0.0 . . . . ?
B1B_1 C5B_1 C6B_1 C7B_1 174.5(10) . . . . ?
C5B_1 C6B_1 C7B_1 C8B_1 0.0 . . . . ?
C6B_1 C7B_1 C8B_1 N2B_1 -179.8(9) . . . . ?
C6B_1 C7B_1 C8B_1 C9B_1 0.0 . . . . ?
N2B_1 C8B_1 C9B_1 C10B_1 179.8(9) . . . . ?
C7B_1 C8B_1 C9B_1 C10B_1 0.0 . . . . ?
C8B_1 C9B_1 C10B_1 C5B_1 0.0 . . . . ?
C6B_1 C5B_1 C10B_1 C9B_1 0.0 . . . . ?
B1B_1 C5B_1 C10B_1 C9B_1 -174.5(10) . . . . ?
C6A_1 C5A_1 N1A_1 B1A_1 -3.1(13) . . . . ?
C10A_1 C5A_1 N1A_1 B1A_1 173.4(9) . . . . ?
C5A_1 N1A_1 B1A_1 C1A_2 8(2) . . . . ?
C5A_1 N1A_1 B1A_1 C4_9 -174.3(9) . . . . ?
C3_9 C4_9 B1A_1 N1A_1 4.0(19) . . . . ?
S1_9 C4_9 B1A_1 N1A_1 178.8(9) . . . . ?
C3_9 C4_9 B1A_1 C1A_2 -177.7(13) . . . . ?
S1_9 C4_9 B1A_1 C1A_2 -2.9(14) . . . . ?
C1_10 N2A_1 B2A_1 C1A_3 3.7(18) . . . . ?
C1_10 N2A_1 B2A_1 C8A_1 -179.1(12) . . . . ?
C9A_1 C8A_1 B2A_1 N2A_1 11.9(12) . . . . ?
C7A_1 C8A_1 B2A_1 N2A_1 -171.0(7) . . . . ?
C9A_1 C8A_1 B2A_1 C1A_3 -170.9(7) . . . . ?
C7A_1 C8A_1 B2A_1 C1A_3 6.3(11) . . . . ?
C3_16 C4_16 N1B_1 B1B_1 180(2) . . . . ?
S1_16 C4_16 N1B_1 B1B_1 -6(4) . . . . ?
C4_16 N1B_1 B1B_1 C1B_2 -3(3) . . . . ?
C4_16 N1B_1 B1B_1 C5B_1 177(2) . . . . ?
C6B_1 C5B_1 B1B_1 N1B_1 -177.6(9) . . . . ?
C10B_1 C5B_1 B1B_1 N1B_1 -3.0(15) . . . . ?
C6B_1 C5B_1 B1B_1 C1B_2 1.7(15) . . . . ?
C10B_1 C5B_1 B1B_1 C1B_2 176.2(9) . . . . ?
C9B_1 C8B_1 N2B_1 B2B_1 -167.3(12) . . . . ?
C7B_1 C8B_1 N2B_1 B2B_1 12.5(17) . . . . ?
C8B_1 N2B_1 B2B_1 C1B_3 -7(2) . . . . ?
C8B_1 N2B_1 B2B_1 C1_11 177.6(12) . . . . ?
B2A_1 N2A_1 C1_10 C2_10 179.3(10) . . . . ?
B2A_1 N2A_1 C1_10 S1_10 4(2) . . . . ?
C4_10 S1_10 C1_10 N2A_1 178.3(16) . . . . ?
C4_10 S1_10 C1_10 C2_10 2.7(11) . . . . ?
N2A_1 C1_10 C2_10 C3_10 -176.7(16) . . . . ?
S1_10 C1_10 C2_10 C3_10 -0.8(12) . . . . ?
C1_10 C2_10 C3_10 C4_10 -2.4(16) . . . . ?
C2_10 C3_10 C4_10 S1_10 4.5(18) . . . . ?
C1_10 S1_10 C4_10 C3_10 -4.1(13) . . . . ?
N2B_1 B2B_1 C1_11 C2_11 1.0(19) . . . . ?
C1B_3 B2B_1 C1_11 C2_11 -174.6(12) . . . . ?
N2B_1 B2B_1 C1_11 S1_11 -179.5(10) . . . . ?
C1B_3 B2B_1 C1_11 S1_11 4.8(18) . . . . ?
C4_11 S1_11 C1_11 C2_11 1.5(9) . . . . ?
C4_11 S1_11 C1_11 B2B_1 -178.1(13) . . . . ?
B2B_1 C1_11 C2_11 C3_11 176.7(16) . . . . ?
S1_11 C1_11 C2_11 C3_11 -2.8(10) . . . . ?
C1_11 C2_11 C3_11 C4_11 3.2(13) . . . . ?
C2_11 C3_11 C4_11 S1_11 -2.3(15) . . . . ?
C1_11 S1_11 C4_11 C3_11 0.3(10) . . . . ?
N1A_1 B1A_1 C1A_2 C2A_2 88.4(14) . . . . ?
C4_9 B1A_1 C1A_2 C2A_2 -89.3(10) . . . . ?
N1A_1 B1A_1 C1A_2 C6A_2 -91.6(14) . . . . ?
C4_9 B1A_1 C1A_2 C6A_2 90.7(10) . . . . ?
C6A_2 C1A_2 C2A_2 C3A_2 0.0 . . . . ?
B1A_1 C1A_2 C2A_2 C3A_2 -179.97(8) . . . . ?
C6A_2 C1A_2 C2A_2 C13A_2 174.1(10) . . . . ?
B1A_1 C1A_2 C2A_2 C13A_2 -5.9(10) . . . . ?
C1A_2 C2A_2 C3A_2 C4A_2 0.0 . . . . ?
C13A_2 C2A_2 C3A_2 C4A_2 -173.8(11) . . . . ?
C2A_2 C3A_2 C4A_2 C5A_2 0.0 . . . . ?
C2A_2 C3A_2 C4A_2 C10A_2 -179.5(3) . . . . ?
C3A_2 C4A_2 C5A_2 C6A_2 0.0 . . . . ?
C10A_2 C4A_2 C5A_2 C6A_2 179.4(3) . . . . ?
C4A_2 C5A_2 C6A_2 C1A_2 0.0 . . . . ?
C4A_2 C5A_2 C6A_2 C7A_2 162.5(11) . . . . ?
C2A_2 C1A_2 C6A_2 C5A_2 0.0 . . . . ?
B1A_1 C1A_2 C6A_2 C5A_2 179.97(8) . . . . ?
C2A_2 C1A_2 C6A_2 C7A_2 -161.4(11) . . . . ?
B1A_1 C1A_2 C6A_2 C7A_2 18.6(11) . . . . ?
C5A_2 C6A_2 C7A_2 C9A_2 -45.4(13) . . . . ?
C1A_2 C6A_2 C7A_2 C9A_2 116.7(13) . . . . ?
C5A_2 C6A_2 C7A_2 C8A_2 74.8(11) . . . . ?
C1A_2 C6A_2 C7A_2 C8A_2 -123.1(10) . . . . ?
C5A_2 C4A_2 C10A_2 C11A_2 26.7(11) . . . . ?
C3A_2 C4A_2 C10A_2 C11A_2 -153.9(11) . . . . ?
C5A_2 C4A_2 C10A_2 C12A_2 -86.2(9) . . . . ?
C3A_2 C4A_2 C10A_2 C12A_2 93.3(9) . . . . ?
C3A_2 C2A_2 C13A_2 C14A_2 56.2(17) . . . . ?
C1A_2 C2A_2 C13A_2 C14A_2 -117.8(15) . . . . ?
C3A_2 C2A_2 C13A_2 C15A_2 -64.7(13) . . . . ?
C1A_2 C2A_2 C13A_2 C15A_2 121.3(12) . . . . ?
N1B_1 B1B_1 C1B_2 C2B_2 -91.0(13) . . . . ?
C5B_1 B1B_1 C1B_2 C2B_2 89.8(11) . . . . ?
N1B_1 B1B_1 C1B_2 C6B_2 89.0(13) . . . . ?
C5B_1 B1B_1 C1B_2 C6B_2 -90.2(11) . . . . ?
C6B_2 C1B_2 C2B_2 C3B_2 0.0 . . . . ?
B1B_1 C1B_2 C2B_2 C3B_2 179.99(8) . . . . ?
C6B_2 C1B_2 C2B_2 C13B_2 -179.4(15) . . . . ?
B1B_1 C1B_2 C2B_2 C13B_2 0.6(15) . . . . ?
C1B_2 C2B_2 C3B_2 C4B_2 0.0 . . . . ?
C13B_2 C2B_2 C3B_2 C4B_2 179.5(13) . . . . ?
C2B_2 C3B_2 C4B_2 C5B_2 0.0 . . . . ?
C2B_2 C3B_2 C4B_2 C10B_2 179.9(3) . . . . ?
C3B_2 C4B_2 C5B_2 C6B_2 0.0 . . . . ?
C10B_2 C4B_2 C5B_2 C6B_2 -179.9(3) . . . . ?
C4B_2 C5B_2 C6B_2 C1B_2 0.0 . . . . ?
C4B_2 C5B_2 C6B_2 C7B_2 -160.8(12) . . . . ?
C2B_2 C1B_2 C6B_2 C5B_2 0.0 . . . . ?
B1B_1 C1B_2 C6B_2 C5B_2 -179.99(8) . . . . ?
C2B_2 C1B_2 C6B_2 C7B_2 159.9(13) . . . . ?
B1B_1 C1B_2 C6B_2 C7B_2 -20.1(13) . . . . ?
C5B_2 C6B_2 C7B_2 C9B_2 -93.3(14) . . . . ?
C1B_2 C6B_2 C7B_2 C9B_2 106.1(14) . . . . ?
C5B_2 C6B_2 C7B_2 C8B_2 37.9(17) . . . . ?
C1B_2 C6B_2 C7B_2 C8B_2 -122.7(14) . . . . ?
C3B_2 C4B_2 C10B_2 C12B_2 82.0(16) . . . . ?
C5B_2 C4B_2 C10B_2 C12B_2 -98.2(16) . . . . ?
C3B_2 C4B_2 C10B_2 C11B_2 -136.8(14) . . . . ?
C5B_2 C4B_2 C10B_2 C11B_2 43.0(14) . . . . ?
C1B_2 C2B_2 C13B_2 C15B_2 129.0(18) . . . . ?
C3B_2 C2B_2 C13B_2 C15B_2 -50(2) . . . . ?
C1B_2 C2B_2 C13B_2 C14B_2 -109.6(18) . . . . ?
C3B_2 C2B_2 C13B_2 C14B_2 70.9(17) . . . . ?
N2A_1 B2A_1 C1A_3 C2A_3 87.6(11) . . . . ?
C8A_1 B2A_1 C1A_3 C2A_3 -89.6(10) . . . . ?
N2A_1 B2A_1 C1A_3 C6A_3 -103.4(10) . . . . ?
C8A_1 B2A_1 C1A_3 C6A_3 79.4(10) . . . . ?
C6A_3 C1A_3 C2A_3 C3A_3 0.0 . . . . ?
B2A_1 C1A_3 C2A_3 C3A_3 168.9(9) . . . . ?
C6A_3 C1A_3 C2A_3 C13A_3 -178.2(10) . . . . ?
B2A_1 C1A_3 C2A_3 C13A_3 -9.4(12) . . . . ?
C1A_3 C2A_3 C3A_3 C4A_3 0.0 . . . . ?
C13A_3 C2A_3 C3A_3 C4A_3 178.2(11) . . . . ?
C2A_3 C3A_3 C4A_3 C5A_3 0.0 . . . . ?
C2A_3 C3A_3 C4A_3 C10A_3 178.3(16) . . . . ?
C3A_3 C4A_3 C5A_3 C6A_3 0.0 . . . . ?
C10A_3 C4A_3 C5A_3 C6A_3 -178.3(16) . . . . ?
C4A_3 C5A_3 C6A_3 C1A_3 0.0 . . . . ?
C4A_3 C5A_3 C6A_3 C7_3 175.3(9) . . . . ?
C2A_3 C1A_3 C6A_3 C5A_3 0.0 . . . . ?
B2A_1 C1A_3 C6A_3 C5A_3 -169.1(9) . . . . ?
C2A_3 C1A_3 C6A_3 C7_3 -175.0(10) . . . . ?
B2A_1 C1A_3 C6A_3 C7_3 15.9(11) . . . . ?
C5A_3 C4A_3 C10A_3 C11A_3 127.3(16) . . . . ?
C3A_3 C4A_3 C10A_3 C11A_3 -51(2) . . . . ?
C5A_3 C4A_3 C10A_3 C12A_3 -108.1(14) . . . . ?
C3A_3 C4A_3 C10A_3 C12A_3 74(2) . . . . ?
C1A_3 C2A_3 C13A_3 C14A_3 -122.7(15) . . . . ?
C3A_3 C2A_3 C13A_3 C14A_3 59(2) . . . . ?
C1A_3 C2A_3 C13A_3 C15A_3 110.2(11) . . . . ?
C3A_3 C2A_3 C13A_3 C15A_3 -68.0(12) . . . . ?
N2B_1 B2B_1 C1B_3 C2B_3 -98.8(13) . . . . ?
C1_11 B2B_1 C1B_3 C2B_3 76.3(14) . . . . ?
N2B_1 B2B_1 C1B_3 C6B_3 85.6(14) . . . . ?
C1_11 B2B_1 C1B_3 C6B_3 -99.2(13) . . . . ?
C6B_3 C1B_3 C2B_3 C3B_3 0.0 . . . . ?
B2B_1 C1B_3 C2B_3 C3B_3 -175.7(11) . . . . ?
C6B_3 C1B_3 C2B_3 C13B_3 -177.8(15) . . . . ?
B2B_1 C1B_3 C2B_3 C13B_3 6.5(16) . . . . ?
C1B_3 C2B_3 C3B_3 C4B_3 0.0 . . . . ?
C13B_3 C2B_3 C3B_3 C4B_3 178.0(13) . . . . ?
C2B_3 C3B_3 C4B_3 C5B_3 0.0 . . . . ?
C2B_3 C3B_3 C4B_3 C10B_3 -175(2) . . . . ?
C3B_3 C4B_3 C5B_3 C6B_3 0.0 . . . . ?
C10B_3 C4B_3 C5B_3 C6B_3 175.9(19) . . . . ?
C4B_3 C5B_3 C6B_3 C1B_3 0.0 . . . . ?
C4B_3 C5B_3 C6B_3 C7_3 -177.0(10) . . . . ?
C2B_3 C1B_3 C6B_3 C5B_3 0.0 . . . . ?
B2B_1 C1B_3 C6B_3 C5B_3 175.4(12) . . . . ?
C2B_3 C1B_3 C6B_3 C7_3 177.0(10) . . . . ?
B2B_1 C1B_3 C6B_3 C7_3 -7.6(12) . . . . ?
C5B_3 C4B_3 C10B_3 C12B_3 -37(4) . . . . ?
C3B_3 C4B_3 C10B_3 C12B_3 139(3) . . . . ?
C5B_3 C4B_3 C10B_3 C11B_3 132.5(13) . . . . ?
C3B_3 C4B_3 C10B_3 C11B_3 -52(2) . . . . ?
C1B_3 C2B_3 C13B_3 C14B_3 -126.8(15) . . . . ?
C3B_3 C2B_3 C13B_3 C14B_3 55.3(19) . . . . ?
C1B_3 C2B_3 C13B_3 C15B_3 108.8(17) . . . . ?
C3B_3 C2B_3 C13B_3 C15B_3 -69.1(18) . . . . ?
C5A_3 C6A_3 C7_3 C8_3 74.3(7) . . . . ?
C1A_3 C6A_3 C7_3 C8_3 -110.6(8) . . . . ?
C5A_3 C6A_3 C7_3 C9_3 -50.5(9) . . . . ?
C1A_3 C6A_3 C7_3 C9_3 124.6(7) . . . . ?
C5B_3 C6B_3 C7_3 C8_3 61.7(9) . . . . ?
C1B_3 C6B_3 C7_3 C8_3 -115.3(8) . . . . ?
C5B_3 C6B_3 C7_3 C9_3 -64.6(8) . . . . ?
C1B_3 C6B_3 C7_3 C9_3 118.4(7) . . . . ?
C10A_4 C5A_4 C6A_4 C7A_4 0.0 . . . . ?
B1A_4 C5A_4 C6A_4 C7A_4 -174.1(9) . . . . ?
C5A_4 C6A_4 C7A_4 C8A_4 0.0 . . . . ?
C6A_4 C7A_4 C8A_4 N2A_4 172.9(9) . . . . ?
C6A_4 C7A_4 C8A_4 C9A_4 0.0 . . . . ?
N2A_4 C8A_4 C9A_4 C10A_4 -173.2(8) . . . . ?
C7A_4 C8A_4 C9A_4 C10A_4 0.0 . . . . ?
C8A_4 C9A_4 C10A_4 C5A_4 0.0 . . . . ?
C6A_4 C5A_4 C10A_4 C9A_4 0.0 . . . . ?
B1A_4 C5A_4 C10A_4 C9A_4 173.9(9) . . . . ?
C10B_4 C5B_4 C6B_4 C7B_4 0.0 . . . . ?
N1B_4 C5B_4 C6B_4 C7B_4 -174.2(11) . . . . ?
C5B_4 C6B_4 C7B_4 C8B_4 0.0 . . . . ?
C6B_4 C7B_4 C8B_4 C9B_4 0.0 . . . . ?
C6B_4 C7B_4 C8B_4 B2B_4 176.0(10) . . . . ?
C7B_4 C8B_4 C9B_4 C10B_4 0.0 . . . . ?
B2B_4 C8B_4 C9B_4 C10B_4 -175.6(11) . . . . ?
C8B_4 C9B_4 C10B_4 C5B_4 0.0 . . . . ?
C6B_4 C5B_4 C10B_4 C9B_4 0.0 . . . . ?
N1B_4 C5B_4 C10B_4 C9B_4 174.5(10) . . . . ?
C7A_4 C8A_4 N2A_4 B2A_4 -0.6(15) . . . . ?
C9A_4 C8A_4 N2A_4 B2A_4 172.5(10) . . . . ?
C4_12 N1A_4 B1A_4 C1A_5 -3.7(18) . . . . ?
C4_12 N1A_4 B1A_4 C5A_4 178.4(11) . . . . ?
C6A_4 C5A_4 B1A_4 N1A_4 172.3(8) . . . . ?
C10A_4 C5A_4 B1A_4 N1A_4 -1.7(13) . . . . ?
C6A_4 C5A_4 B1A_4 C1A_5 -5.6(14) . . . . ?
C10A_4 C5A_4 B1A_4 C1A_5 -179.6(8) . . . . ?
C8A_4 N2A_4 B2A_4 C1A_6 7.0(18) . . . . ?
C8A_4 N2A_4 B2A_4 C1_13 -175.9(10) . . . . ?
C6B_4 C5B_4 N1B_4 B1B_4 -19.7(19) . . . . ?
C10B_4 C5B_4 N1B_4 B1B_4 166.0(12) . . . . ?
C5B_4 N1B_4 B1B_4 C1B_5 5(2) . . . . ?
C5B_4 N1B_4 B1B_4 C4_15 -176.8(14) . . . . ?
C1_14 N2B_4 B2B_4 C1B_6 4(2) . . . . ?
C1_14 N2B_4 B2B_4 C8B_4 177.0(12) . . . . ?
C7B_4 C8B_4 B2B_4 N2B_4 -161.3(11) . . . . ?
C9B_4 C8B_4 B2B_4 N2B_4 14.6(16) . . . . ?
C7B_4 C8B_4 B2B_4 C1B_6 12.6(14) . . . . ?
C9B_4 C8B_4 B2B_4 C1B_6 -171.6(9) . . . . ?
C4_12 S1_12 C1_12 C2_12 -3.1(9) . . . . ?
S1_12 C1_12 C2_12 C3_12 0.0(12) . . . . ?
C1_12 C2_12 C3_12 C4_12 4.4(15) . . . . ?
C2_12 C3_12 C4_12 N1A_4 174.5(11) . . . . ?
C2_12 C3_12 C4_12 S1_12 -6.7(15) . . . . ?
B1A_4 N1A_4 C4_12 C3_12 152.6(13) . . . . ?
B1A_4 N1A_4 C4_12 S1_12 -26(2) . . . . ?
C1_12 S1_12 C4_12 C3_12 5.7(12) . . . . ?
C1_12 S1_12 C4_12 N1A_4 -175.7(14) . . . . ?
C4_15 S1_15 C1_15 C2_15 0.4(11) . . . . ?
S1_15 C1_15 C2_15 C3_15 2.6(14) . . . . ?
C1_15 C2_15 C3_15 C4_15 -5.2(19) . . . . ?
C2_15 C3_15 C4_15 B1B_4 166(3) . . . . ?
C2_15 C3_15 C4_15 S1_15 5(2) . . . . ?
N1B_4 B1B_4 C4_15 C3_15 26(4) . . . . ?
C1B_5 B1B_4 C4_15 C3_15 -156(3) . . . . ?
N1B_4 B1B_4 C4_15 S1_15 -172.4(11) . . . . ?
C1B_5 B1B_4 C4_15 S1_15 6(2) . . . . ?
C1_15 S1_15 C4_15 C3_15 -3.4(15) . . . . ?
C1_15 S1_15 C4_15 B1B_4 -173.2(13) . . . . ?
N2A_4 B2A_4 C1_13 C2_13 175.8(10) . . . . ?
C1A_6 B2A_4 C1_13 C2_13 -6.9(15) . . . . ?
N2A_4 B2A_4 C1_13 S1_13 3.2(15) . . . . ?
C1A_6 B2A_4 C1_13 S1_13 -179.5(8) . . . . ?
C4_13 S1_13 C1_13 C2_13 0.0(8) . . . . ?
C4_13 S1_13 C1_13 B2A_4 173.4(12) . . . . ?
B2A_4 C1_13 C2_13 C3_13 -176.2(11) . . . . ?
S1_13 C1_13 C2_13 C3_13 -2.5(11) . . . . ?
C1_13 C2_13 C3_13 C4_13 4.4(14) . . . . ?
C2_13 C3_13 C4_13 S1_13 -4.4(15) . . . . ?
C1_13 S1_13 C4_13 C3_13 2.7(12) . . . . ?
B2B_4 N2B_4 C1_14 C2_14 -170.7(15) . . . . ?
B2B_4 N2B_4 C1_14 S1_14 18(2) . . . . ?
C4_14 S1_14 C1_14 C2_14 0.7(11) . . . . ?
C4_14 S1_14 C1_14 N2B_4 172.6(17) . . . . ?
N2B_4 C1_14 C2_14 C3_14 -166.5(19) . . . . ?
S1_14 C1_14 C2_14 C3_14 6.2(15) . . . . ?
C1_14 C2_14 C3_14 C4_14 -12(2) . . . . ?
C2_14 C3_14 C4_14 S1_14 13(2) . . . . ?
C1_14 S1_14 C4_14 C3_14 -8.0(16) . . . . ?
N1A_4 B1A_4 C1A_5 C2A_5 -90.7(12) . . . . ?
C5A_4 B1A_4 C1A_5 C2A_5 87.2(12) . . . . ?
N1A_4 B1A_4 C1A_5 C6A_5 93.4(11) . . . . ?
C5A_4 B1A_4 C1A_5 C6A_5 -88.7(12) . . . . ?
C6A_5 C1A_5 C2A_5 C3A_5 0.0 . . . . ?
B1A_4 C1A_5 C2A_5 C3A_5 -175.9(12) . . . . ?
C6A_5 C1A_5 C2A_5 C13A_5 -179.4(11) . . . . ?
B1A_4 C1A_5 C2A_5 C13A_5 4.7(14) . . . . ?
C1A_5 C2A_5 C3A_5 C4A_5 0.0 . . . . ?
C13A_5 C2A_5 C3A_5 C4A_5 179.4(11) . . . . ?
C2A_5 C3A_5 C4A_5 C5A_5 0.0 . . . . ?
C2A_5 C3A_5 C4A_5 C10A_5 179.6(12) . . . . ?
C3A_5 C4A_5 C5A_5 C6A_5 0.0 . . . . ?
C10A_5 C4A_5 C5A_5 C6A_5 -179.6(12) . . . . ?
C4A_5 C5A_5 C6A_5 C1A_5 0.0 . . . . ?
C4A_5 C5A_5 C6A_5 C7_5 176.4(10) . . . . ?
C2A_5 C1A_5 C6A_5 C5A_5 0.0 . . . . ?
B1A_4 C1A_5 C6A_5 C5A_5 175.9(12) . . . . ?
C2A_5 C1A_5 C6A_5 C7_5 -176.5(10) . . . . ?
B1A_4 C1A_5 C6A_5 C7_5 -0.6(11) . . . . ?
N1B_4 B1B_4 C1B_5 C2B_5 107.9(13) . . . . ?
C4_15 B1B_4 C1B_5 C2B_5 -70(2) . . . . ?
N1B_4 B1B_4 C1B_5 C6B_5 -89.1(13) . . . . ?
C4_15 B1B_4 C1B_5 C6B_5 92.9(18) . . . . ?
C6B_5 C1B_5 C2B_5 C3B_5 0.0 . . . . ?
B1B_4 C1B_5 C2B_5 C3B_5 162.3(14) . . . . ?
C6B_5 C1B_5 C2B_5 C13B_5 167.3(13) . . . . ?
B1B_4 C1B_5 C2B_5 C13B_5 -30.4(16) . . . . ?
C1B_5 C2B_5 C3B_5 C4B_5 0.0 . . . . ?
C13B_5 C2B_5 C3B_5 C4B_5 -165.0(14) . . . . ?
C2B_5 C3B_5 C4B_5 C5B_5 0.0 . . . . ?
C2B_5 C3B_5 C4B_5 C10B_5 -171.3(16) . . . . ?
C3B_5 C4B_5 C5B_5 C6B_5 0.0 . . . . ?
C10B_5 C4B_5 C5B_5 C6B_5 171.9(16) . . . . ?
C4B_5 C5B_5 C6B_5 C1B_5 0.0 . . . . ?
C4B_5 C5B_5 C6B_5 C7_5 -174.3(12) . . . . ?
C2B_5 C1B_5 C6B_5 C5B_5 0.0 . . . . ?
B1B_4 C1B_5 C6B_5 C5B_5 -163.4(14) . . . . ?
C2B_5 C1B_5 C6B_5 C7_5 173.9(13) . . . . ?
B1B_4 C1B_5 C6B_5 C7_5 10.5(14) . . . . ?
C5B_5 C6B_5 C7_5 C8_5 59.2(11) . . . . ?
C1B_5 C6B_5 C7_5 C8_5 -114.9(10) . . . . ?
C5B_5 C6B_5 C7_5 C9_5 -63.6(10) . . . . ?
C1B_5 C6B_5 C7_5 C9_5 122.3(9) . . . . ?
C5A_5 C6A_5 C7_5 C8_5 49.5(10) . . . . ?
C1A_5 C6A_5 C7_5 C8_5 -134.0(7) . . . . ?
C5A_5 C6A_5 C7_5 C9_5 -76.5(10) . . . . ?
C1A_5 C6A_5 C7_5 C9_5 100.0(8) . . . . ?
C3A_5 C4A_5 C10A_5 C11A_5 -105.5(17) . . . . ?
C5A_5 C4A_5 C10A_5 C11A_5 74.1(19) . . . . ?
C3A_5 C4A_5 C10A_5 C12A_5 151.5(18) . . . . ?
C5A_5 C4A_5 C10A_5 C12A_5 -29(2) . . . . ?
C3A_5 C2A_5 C13A_5 C15A_5 -68.8(18) . . . . ?
C1A_5 C2A_5 C13A_5 C15A_5 110.6(16) . . . . ?
C3A_5 C2A_5 C13A_5 C14A_5 60.2(17) . . . . ?
C1A_5 C2A_5 C13A_5 C14A_5 -120.4(17) . . . . ?
C3B_5 C4B_5 C10B_5 C11B_5 -41(3) . . . . ?
C5B_5 C4B_5 C10B_5 C11B_5 148(2) . . . . ?
C3B_5 C4B_5 C10B_5 C12B_5 101.0(19) . . . . ?
C5B_5 C4B_5 C10B_5 C12B_5 -71(2) . . . . ?
C1B_5 C2B_5 C13B_5 C15B_5 141.2(16) . . . . ?
C3B_5 C2B_5 C13B_5 C15B_5 -53(2) . . . . ?
C1B_5 C2B_5 C13B_5 C14B_5 -101(2) . . . . ?
C3B_5 C2B_5 C13B_5 C14B_5 65(2) . . . . ?
N2A_4 B2A_4 C1A_6 C2A_6 -87.2(11) . . . . ?
C1_13 B2A_4 C1A_6 C2A_6 95.8(10) . . . . ?
N2A_4 B2A_4 C1A_6 C6A_6 98.1(11) . . . . ?
C1_13 B2A_4 C1A_6 C6A_6 -78.9(10) . . . . ?
C6A_6 C1A_6 C2A_6 C3A_6 0.0 . . . . ?
B2A_4 C1A_6 C2A_6 C3A_6 -174.6(8) . . . . ?
C6A_6 C1A_6 C2A_6 C13_6 -178.2(9) . . . . ?
B2A_4 C1A_6 C2A_6 C13_6 7.2(11) . . . . ?
C1A_6 C2A_6 C3A_6 C4A_6 0.0 . . . . ?
C13_6 C2A_6 C3A_6 C4A_6 178.1(9) . . . . ?
C2A_6 C3A_6 C4A_6 C5A_6 0.0 . . . . ?
C2A_6 C3A_6 C4A_6 C10_6 179.1(10) . . . . ?
C3A_6 C4A_6 C5A_6 C6A_6 0.0 . . . . ?
C10_6 C4A_6 C5A_6 C6A_6 -179.0(11) . . . . ?
C4A_6 C5A_6 C6A_6 C1A_6 0.0 . . . . ?
C4A_6 C5A_6 C6A_6 C7A_6 -179.2(9) . . . . ?
C2A_6 C1A_6 C6A_6 C5A_6 0.0 . . . . ?
B2A_4 C1A_6 C6A_6 C5A_6 174.8(8) . . . . ?
C2A_6 C1A_6 C6A_6 C7A_6 179.1(9) . . . . ?
B2A_4 C1A_6 C6A_6 C7A_6 -6.0(11) . . . . ?
C5A_6 C6A_6 C7A_6 C9A_6 64.7(14) . . . . ?
C1A_6 C6A_6 C7A_6 C9A_6 -114.5(11) . . . . ?
C5A_6 C6A_6 C7A_6 C8A_6 -59.3(11) . . . . ?
C1A_6 C6A_6 C7A_6 C8A_6 121.5(9) . . . . ?
N2B_4 B2B_4 C1B_6 C2B_6 93.1(15) . . . . ?
C8B_4 B2B_4 C1B_6 C2B_6 -80.2(12) . . . . ?
N2B_4 B2B_4 C1B_6 C6B_6 -97.9(15) . . . . ?
C8B_4 B2B_4 C1B_6 C6B_6 88.9(12) . . . . ?
C6B_6 C1B_6 C2B_6 C3B_6 0.0 . . . . ?
B2B_4 C1B_6 C2B_6 C3B_6 169.2(10) . . . . ?
C6B_6 C1B_6 C2B_6 C13_6 176.0(13) . . . . ?
B2B_4 C1B_6 C2B_6 C13_6 -14.9(15) . . . . ?
C1B_6 C2B_6 C3B_6 C4B_6 0.0 . . . . ?
C13_6 C2B_6 C3B_6 C4B_6 -176.3(12) . . . . ?
C2B_6 C3B_6 C4B_6 C5B_6 0.0 . . . . ?
C2B_6 C3B_6 C4B_6 C10_6 174.7(12) . . . . ?
C3B_6 C4B_6 C5B_6 C6B_6 0.0 . . . . ?
C10_6 C4B_6 C5B_6 C6B_6 -175.3(11) . . . . ?
C4B_6 C5B_6 C6B_6 C1B_6 0.0 . . . . ?
C4B_6 C5B_6 C6B_6 C7B_6 -174.5(11) . . . . ?
C2B_6 C1B_6 C6B_6 C5B_6 0.0 . . . . ?
B2B_4 C1B_6 C6B_6 C5B_6 -168.9(10) . . . . ?
C2B_6 C1B_6 C6B_6 C7B_6 174.5(11) . . . . ?
B2B_4 C1B_6 C6B_6 C7B_6 5.6(14) . . . . ?
C5B_6 C6B_6 C7B_6 C8B_6 -53(2) . . . . ?
C1B_6 C6B_6 C7B_6 C8B_6 132.1(16) . . . . ?
C5B_6 C6B_6 C7B_6 C9B_6 73.5(15) . . . . ?
C1B_6 C6B_6 C7B_6 C9B_6 -101.0(14) . . . . ?
C3A_6 C4A_6 C10_6 C12_6 100.7(7) . . . . ?
C5A_6 C4A_6 C10_6 C12_6 -80.3(11) . . . . ?
C3A_6 C4A_6 C10_6 C11_6 -135.0(5) . . . . ?
C5A_6 C4A_6 C10_6 C11_6 44.0(12) . . . . ?
C3B_6 C4B_6 C10_6 C12_6 108.1(7) . . . . ?
C5B_6 C4B_6 C10_6 C12_6 -77.0(10) . . . . ?
C3B_6 C4B_6 C10_6 C11_6 -124.2(7) . . . . ?
C5B_6 C4B_6 C10_6 C11_6 50.7(12) . . . . ?
C1B_6 C2B_6 C13_6 C14_6 -104.1(11) . . . . ?
C3B_6 C2B_6 C13_6 C14_6 72.0(8) . . . . ?
C1B_6 C2B_6 C13_6 C15_6 126.0(10) . . . . ?
C3B_6 C2B_6 C13_6 C15_6 -57.8(7) . . . . ?
C1A_6 C2A_6 C13_6 C14_6 -99.3(8) . . . . ?
C3A_6 C2A_6 C13_6 C14_6 82.6(6) . . . . ?
C1A_6 C2A_6 C13_6 C15_6 135.4(7) . . . . ?
C3A_6 C2A_6 C13_6 C15_6 -42.8(8) . . . . ?
C1_7 C2_7 C3_7 C3_7 176.0(9) . . . 2_667 ?
C1_8 C2_8 C3_8 C3_8 -179.7(18) . . . 2_657 ?
